data_4002819
loop_
_publ_author_name
'Yao, Yu-Qing'
'Zhang, Ying-Jie'
'Huang, Chao'
'Zhu, Qian-Jiang'
'Tao, Zhu'
'Ni, Xin-Long'
'Wei, Gang'

_publ_section_title
;
 Cucurbit[10]uril-Based Smart Supramolecular Organic Frameworks in
 Selective Isolation of Metal Cations
;
_journal_issue 13
_journal_name_full 'Chemistry of Materials'
_journal_page_first 5468
_journal_paper_doi 10.1021/acs.chemmater.7b01751
_journal_volume 29
_journal_year 2017
_chemical_formula_moiety 'C60 H68 Ba2 N40 O24, C30 H30 N20 O10, 4(Cl), 6.5(O)'
_chemical_formula_sum 'C90 H98 Ba2 Cl4 N60 O40.5'
_chemical_formula_weight 3084.74
_space_group_crystal_system triclinic
_space_group_IT_number 2
_space_group_name_Hall '-P 1'
_space_group_name_H-M_alt 'P -1'
_symmetry_space_group_name_Hall '-P 1'
_symmetry_space_group_name_H-M 'P -1'
_atom_sites_solution_hydrogens mixed
_audit_creation_date 2017-03-29
_audit_creation_method
;
Olex2 1.2
(compiled 2017.03.02 svn.r3394 for OlexSys, GUI svn.r5324)
;
_cell_angle_alpha 71.16(3)
_cell_angle_beta 67.42(3)
_cell_angle_gamma 75.08(3)
_cell_formula_units_Z 2
_cell_length_a 20.918(4)
_cell_length_b 21.165(4)
_cell_length_c 23.176(5)
_cell_measurement_reflns_used 10000
_cell_measurement_temperature 100(2)
_cell_measurement_theta_max 24.999
_cell_measurement_theta_min 0.983
_cell_volume 8861(4)
_computing_cell_refinement 'XDS (Kabsch, 1993)'
_computing_data_collection 'BlueIce (McPhillips, et al., 2002)'
_computing_data_reduction 'XDS (Kabsch, 1993)'
_computing_molecular_graphics 'Olex2 (Dolomanov et al., 2009)'
_computing_publication_material 'Olex2 (Dolomanov et al., 2009)'
_computing_structure_refinement 'ShelXL (Sheldrick, 2015)'
_computing_structure_solution 'ShelXT (Sheldrick, 2015)'
_diffrn_ambient_temperature 100(2)
_diffrn_measured_fraction_theta_full 0.919
_diffrn_measured_fraction_theta_max 0.919
_diffrn_measurement_device_type 'ADSC Quantum Detector'
_diffrn_measurement_method '\p  scans'
_diffrn_radiation_type 'silicon double crystal monochromated synchrotron'
_diffrn_radiation_wavelength 0.71081
_diffrn_reflns_av_R_equivalents 0.1103
_diffrn_reflns_av_unetI/netI 0.0914
_diffrn_reflns_Laue_measured_fraction_full 0.919
_diffrn_reflns_Laue_measured_fraction_max 0.919
_diffrn_reflns_limit_h_max 23
_diffrn_reflns_limit_h_min -23
_diffrn_reflns_limit_k_max 25
_diffrn_reflns_limit_k_min -25
_diffrn_reflns_limit_l_max 27
_diffrn_reflns_limit_l_min -27
_diffrn_reflns_number 107713
_diffrn_reflns_point_group_measured_fraction_full 0.919
_diffrn_reflns_point_group_measured_fraction_max 0.919
_diffrn_reflns_theta_full 24.999
_diffrn_reflns_theta_max 24.999
_diffrn_reflns_theta_min 0.983
_diffrn_source 'Australian Synchrotron MX1'
_exptl_absorpt_coefficient_mu 0.578
_exptl_absorpt_correction_T_max 0.4359
_exptl_absorpt_correction_T_min 0.2876
_exptl_absorpt_correction_type multi-scan
_exptl_absorpt_process_details
;
SADABS-2012/1 (Bruker,2012) was used for absorption correction.
wR2(int) was 0.1751 before and 0.0928 after correction.
The Ratio of minimum to maximum transmission is 0.6598.
The \l/2 correction factor is 0.0015.
;
_exptl_crystal_colour colourless
_exptl_crystal_density_diffrn 1.156
_exptl_crystal_description prism
_exptl_crystal_F_000 3123
_exptl_crystal_size_max 0.025
_exptl_crystal_size_mid 0.020
_exptl_crystal_size_min 0.015
_refine_diff_density_max 3.424
_refine_diff_density_min -2.526
_refine_diff_density_rms 0.189
_refine_ls_extinction_coef 0.0053(5)
_refine_ls_extinction_expression Fc^*^=kFc[1+0.001xFc^2^\l^3^/sin(2\q)]^-1/4^
_refine_ls_extinction_method 'SHELXL-2014/7 (Sheldrick 2014'
_refine_ls_goodness_of_fit_ref 1.158
_refine_ls_hydrogen_treatment constr
_refine_ls_matrix_type full
_refine_ls_number_parameters 1844
_refine_ls_number_reflns 28664
_refine_ls_number_restraints 1773
_refine_ls_restrained_S_all 1.128
_refine_ls_R_factor_all 0.1981
_refine_ls_R_factor_gt 0.1638
_refine_ls_shift/su_max 0.000
_refine_ls_shift/su_mean 0.000
_refine_ls_structure_factor_coef Fsqd
_refine_ls_weighting_details 'w=1/[\s^2^(Fo^2^)+(0.2055P)^2^+75.2000P] where P=(Fo^2^+2Fc^2^)/3'
_refine_ls_weighting_scheme calc
_refine_ls_wR_factor_gt 0.4240
_refine_ls_wR_factor_ref 0.4507
_reflns_Friedel_coverage 0.000
_reflns_number_gt 18543
_reflns_number_total 28664
_reflns_threshold_expression 'I > 2\s(I)'
_cod_data_source_file cm7b01751_si_001.cif
_cod_data_source_block sadabs_sq
_cod_depositor_comments 'Adding full bibliography for 4002818--4002820.cif.'
_cod_original_formula_sum 'C90 H98 Ba2 Cl4 N60 O40.50'
_cod_database_code 4002819
_shelx_shelxl_version_number 2014/7
_shelx_space_group_comment
;
The symmetry employed for this shelxl refinement is uniquely defined
by the following loop, which should always be used as a source of
symmetry information in preference to the above space-group names.
They are only intended as comments.
;
_olex2_refinement_description
;
1. Fixed Uiso
 At 1.2 times of:
  All C(H) groups, All C(H,H) groups, All O(H,H) groups
2. Rigid body (RIGU) restrains
 All non-hydrogen atoms
 with sigma for 1-2 distances of 0.004 and sigma for 1-3 distances of 0.004
3. Others
 Fixed Sof: O11(0.5) H11A(0.5) H11B(0.5) O12(0.5) H12A(0.5) H12B(0.5) O13(0.5)
 H13A(0.5) H13B(0.5) O14(0.5) H14A(0.5) H14B(0.5) O25(0.5) H25A(0.5) H25B(0.5)
 O26(0.5) H26A(0.5) H26B(0.5) O27(0.5) H27A(0.5) H27B(0.5) O28(0.5) H28A(0.5)
 H28B(0.5) Cl1(0.5) Cl2(0.5) O30(0.5) Cl6(0.5) O42(0.5) O46(0.5) O47(0.5)
 O43(0.5)
4.a Riding coordinates:
 O11(H11A,H11B), O12(H12A,H12B), O13(H13A,H13B), O14(H14A,H14B), O25(H25A,
 H25B), O26(H26A,H26B), O27(H27A,H27B), O28(H28A,H28B)
4.b Ternary CH refined with riding coordinates:
 C4(H4), C6(H6), C9(H9), C16(H16), C18(H18), C22(H22), C23(H23), C26(H26),
 C27(H27), C28(H28), C33(H33), C43(H43), C45(H45), C48(H48), C49(H49), C52(H52),
  C53(H53), C56(H56), C57(H57), C59(H59), C62(H62), C64(H64), C68(H68),
 C71(H71), C74(H74), C77(H77), C83(H83), C85(H85), C89(H89), C90(H90)
4.c Secondary CH2 refined with riding coordinates:
 C2(H2A,H2B), C7(H7A,H7B), C10(H10A,H10B), C12(H12C,H12D), C15(H15A,H15B),
 C19(H19A,H19B), C21(H21A,H21B), C24(H24A,H24B), C29(H29A,H29B), C30(H30A,H30B),
  C32(H32A,H32B), C35(H35A,H35B), C37(H37A,H37B), C39(H39A,H39B), C41(H41A,
 H41B), C46(H46A,H46B), C50(H50A,H50B), C54(H54A,H54B), C58(H58A,H58B),
 C60(H60A,H60B), C65(H65A,H65B), C66(H66A,H66B), C70(H70A,H70B), C72(H72A,H72B),
  C76(H76A,H76B), C78(H78A,H78B), C80(H80A,H80B), C82(H82A,H82B), C86(H86A,
 H86B), C88(H88A,H88B)
;
_olex2_submission_special_instructions 'No special instructions were received'

loop_
_space_group_symop_operation_xyz
'x, y, z'
'-x, -y, -z'

loop_
_atom_site_label
_atom_site_type_symbol
_atom_site_fract_x
_atom_site_fract_y
_atom_site_fract_z
_atom_site_U_iso_or_equiv
_atom_site_adp_type
_atom_site_occupancy
_atom_site_site_symmetry_order
_atom_site_calc_flag
_atom_site_refinement_flags_posn
_atom_site_refinement_flags_adp
_atom_site_refinement_flags_occupancy
_atom_site_disorder_assembly
_atom_site_disorder_group
Ba1 Ba -0.32250(6) 0.70072(6) 0.55333(5) 0.0909(4) Uani 1 1 d . U . . .
Ba2 Ba -0.25753(6) 0.29601(6) 0.65551(6) 0.0982(5) Uani 1 1 d . U . . .
O1 O -0.4365(4) 0.6962(5) 0.6689(4) 0.064(2) Uani 1 1 d . U . . .
O2 O -0.4146(4) 0.8031(4) 0.5050(3) 0.0486(19) Uani 1 1 d . U . . .
O3 O -0.7234(4) 0.7916(5) 0.5509(4) 0.055(2) Uani 1 1 d . U . . .
O4 O -0.7443(5) 0.6887(5) 0.7324(4) 0.059(2) Uani 1 1 d . U . . .
O5 O -0.4180(5) 0.4979(5) 0.7669(5) 0.074(3) Uani 1 1 d . U . . .
O6 O -0.3741(4) 0.3024(5) 0.7651(5) 0.067(2) Uani 1 1 d . U . . .
O7 O -0.3199(4) 0.1967(4) 0.6512(3) 0.0462(18) Uani 1 1 d . U . . .
O8 O -0.6855(5) 0.3091(5) 0.8250(4) 0.062(2) Uani 1 1 d . U . . .
O9 O -0.7318(4) 0.4988(4) 0.8415(3) 0.0482(18) Uani 1 1 d . U . . .
O10 O -0.6305(4) 0.2064(5) 0.6933(4) 0.058(2) Uani 1 1 d . U . . .
O11 O -0.2483(8) 0.1872(11) 0.7679(7) 0.062(5) Uani 0.5 1 d . U . . .
H11A H -0.2427 0.1497 0.7593 0.075 Uiso 0.5 1 d R . . . .
H11B H -0.2857 0.1910 0.7997 0.075 Uiso 0.5 1 d R . . . .
O12 O -0.1411(9) 0.3049(9) 0.6984(8) 0.059(5) Uani 0.5 1 d . U . . .
H12A H -0.1433 0.3456 0.6985 0.071 Uiso 0.5 1 d R . . . .
H12B H -0.1018 0.2922 0.6723 0.071 Uiso 0.5 1 d R . . . .
O13 O -0.1575(12) 0.3795(10) 0.5685(10) 0.079(6) Uani 0.5 1 d . U . . .
H13A H -0.1347 0.3991 0.5793 0.095 Uiso 0.5 1 d R . . . .
H13B H -0.1449 0.3885 0.5276 0.095 Uiso 0.5 1 d R . . . .
O14 O -0.2879(12) 0.4140(12) 0.6967(15) 0.122(12) Uani 0.5 1 d . U . . .
H14A H -0.2498 0.4267 0.6902 0.147 Uiso 0.5 1 d R . . . .
H14B H -0.3106 0.4048 0.7369 0.147 Uiso 0.5 1 d R . . . .
O15 O -0.2422(4) 0.8050(5) 0.4857(4) 0.062(2) Uani 1 1 d . U . . .
O16 O 0.0300(5) 0.7906(6) 0.2649(4) 0.079(3) Uani 1 1 d . U . . .
O17 O 0.1465(4) 0.8071(6) 0.3645(4) 0.073(3) Uani 1 1 d . U . . .
O18 O 0.2497(4) 0.6912(5) 0.4761(3) 0.055(2) Uani 1 1 d . U . . .
O19 O 0.3155(5) 0.4975(5) 0.5561(4) 0.070(3) Uani 1 1 d . U . . .
O20 O 0.3120(4) 0.3063(5) 0.5696(4) 0.059(2) Uani 1 1 d . U . . .
O21 O 0.0473(4) 0.3216(5) 0.7978(4) 0.065(2) Uani 1 1 d . U . . .
O22 O 0.0612(4) 0.4998(4) 0.7988(3) 0.0492(19) Uani 1 1 d . U . . .
O23 O -0.0088(4) 0.6780(5) 0.7118(4) 0.069(3) Uani 1 1 d . U . . .
O24 O -0.1191(5) 0.7883(6) 0.5957(4) 0.069(2) Uani 1 1 d . U . . .
O25 O -0.3112(11) 0.5843(12) 0.6517(11) 0.101(9) Uani 0.5 1 d . U . . .
H25A H -0.2684 0.5706 0.6488 0.121 Uiso 0.5 1 d R . . . .
H25B H -0.3280 0.5535 0.6484 0.121 Uiso 0.5 1 d R . . . .
O26 O -0.3470(7) 0.8013(8) 0.6157(6) 0.045(4) Uani 0.5 1 d . U . . .
H26A H -0.3549 0.8396 0.5908 0.054 Uiso 0.5 1 d R . . . .
H26B H -0.3108 0.7994 0.6250 0.054 Uiso 0.5 1 d R . . . .
O27 O -0.1908(10) 0.6233(12) 0.5042(12) 0.089(7) Uani 0.5 1 d . U . . .
H27A H -0.1682 0.5931 0.5268 0.106 Uiso 0.5 1 d R . . . .
H27B H -0.1678 0.6268 0.4644 0.106 Uiso 0.5 1 d R . . . .
O28 O -0.2007(12) 0.6918(9) 0.5997(8) 0.072(6) Uani 0.5 1 d . U . . .
H28A H -0.1886 0.6510 0.6181 0.087 Uiso 0.5 1 d R . . . .
H28B H -0.2136 0.7161 0.6263 0.087 Uiso 0.5 1 d R . . . .
N1 N -0.5403(5) 0.7655(5) 0.6757(4) 0.0430(18) Uani 1 1 d . U . . .
N2 N -0.5297(5) 0.8334(5) 0.5678(4) 0.0432(19) Uani 1 1 d . U . . .
N3 N -0.5067(4) 0.8487(5) 0.4627(4) 0.0415(19) Uani 1 1 d . U . . .
N4 N -0.6287(4) 0.8465(5) 0.4792(4) 0.0431(19) Uani 1 1 d . U . . .
N5 N -0.6487(4) 0.8247(5) 0.5865(4) 0.0427(19) Uani 1 1 d . U . . .
N6 N -0.6643(5) 0.7599(5) 0.6976(4) 0.0445(19) Uani 1 1 d . U . . .
N7 N -0.6626(5) 0.6702(5) 0.7805(4) 0.0429(18) Uani 1 1 d . U . . .
N8 N -0.5389(5) 0.6724(6) 0.7530(5) 0.055(2) Uani 1 1 d . U . . .
N9 N -0.5267(5) 0.5559(5) 0.8146(4) 0.052(2) Uani 1 1 d . U . . .
N10 N -0.5090(5) 0.4433(5) 0.8422(5) 0.054(2) Uani 1 1 d . U . . .
N11 N -0.4849(5) 0.3266(5) 0.8396(5) 0.055(2) Uani 1 1 d . U . . .
N12 N -0.4240(5) 0.1668(5) 0.7292(4) 0.0420(19) Uani 1 1 d . U . . .
N13 N -0.4573(5) 0.2316(5) 0.8066(4) 0.046(2) Uani 1 1 d . U . . .
N14 N -0.5821(5) 0.2395(5) 0.8227(4) 0.047(2) Uani 1 1 d . U . . .
N15 N -0.6083(5) 0.3271(5) 0.8645(4) 0.0451(19) Uani 1 1 d . U . . .
N16 N -0.6339(5) 0.4433(5) 0.8707(4) 0.0435(18) Uani 1 1 d . U . . .
N17 N -0.6518(5) 0.5551(5) 0.8435(4) 0.0437(18) Uani 1 1 d . U . . .
N18 N -0.5479(4) 0.1743(5) 0.7448(4) 0.0410(19) Uani 1 1 d . U . . .
N19 N -0.5191(5) 0.1529(5) 0.6481(4) 0.044(2) Uani 1 1 d . U . . .
N20 N -0.3968(5) 0.1517(5) 0.6317(4) 0.0405(19) Uani 1 1 d . U . . .
N21 N -0.2019(5) 0.8353(5) 0.3755(4) 0.051(2) Uani 1 1 d . U . . .
N22 N -0.0890(5) 0.8223(6) 0.2881(4) 0.055(2) Uani 1 1 d . U . . .
N23 N -0.0356(5) 0.8573(6) 0.3354(5) 0.059(2) Uani 1 1 d . U . . .
N24 N 0.0317(5) 0.8610(6) 0.3990(4) 0.058(3) Uani 1 1 d . U . . .
N25 N 0.0973(5) 0.8320(6) 0.4620(4) 0.055(2) Uani 1 1 d . U . . .
N26 N 0.1609(5) 0.7601(5) 0.5324(4) 0.051(2) Uani 1 1 d . U . . .
N27 N 0.2126(5) 0.6690(5) 0.5886(4) 0.046(2) Uani 1 1 d . U . . .
N28 N 0.2578(5) 0.5540(5) 0.6372(4) 0.048(2) Uani 1 1 d . U . . .
N29 N 0.2770(5) 0.4443(5) 0.6639(4) 0.052(2) Uani 1 1 d . U . . .
N30 N 0.2680(5) 0.3283(5) 0.6712(4) 0.048(2) Uani 1 1 d . U . . .
N31 N 0.2435(5) 0.2386(5) 0.6598(4) 0.052(2) Uani 1 1 d . U . . .
N32 N 0.1357(5) 0.2462(6) 0.7497(5) 0.060(3) Uani 1 1 d . U . . .
N33 N 0.1639(5) 0.3289(5) 0.7672(4) 0.048(2) Uani 1 1 d . U . . .
N34 N 0.1731(5) 0.4434(5) 0.7592(4) 0.0444(19) Uani 1 1 d . U . . .
N35 N 0.1536(4) 0.5556(5) 0.7339(4) 0.0411(18) Uani 1 1 d . U . . .
N36 N 0.1116(5) 0.6690(5) 0.6831(4) 0.0454(19) Uani 1 1 d . U . . .
N37 N 0.0574(5) 0.7543(6) 0.6270(4) 0.062(3) Uani 1 1 d . U . . .
N38 N -0.0111(5) 0.8208(6) 0.5558(4) 0.055(2) Uani 1 1 d . U . . .
N39 N -0.0750(5) 0.8529(5) 0.4931(4) 0.050(2) Uani 1 1 d . U . . .
N40 N -0.1441(5) 0.8574(6) 0.4273(4) 0.053(2) Uani 1 1 d . U . . .
C1 C -0.4990(6) 0.7105(7) 0.6952(6) 0.055(3) Uani 1 1 d . U . . .
C2 C -0.5141(6) 0.8242(6) 0.6256(5) 0.044(2) Uani 1 1 d . U . . .
H2A H -0.5350 0.8643 0.6419 0.052 Uiso 1 1 calc R . . . .
H2B H -0.4638 0.8190 0.6152 0.052 Uiso 1 1 calc R . . . .
C3 C -0.4768(6) 0.8252(6) 0.5107(5) 0.039(2) Uani 1 1 d . U . . .
C4 C -0.5793(5) 0.8804(6) 0.4863(5) 0.039(2) Uani 1 1 d . U . . .
H4 H -0.5852 0.9290 0.4661 0.046 Uiso 1 1 calc R . . . .
C5 C -0.6722(5) 0.8186(6) 0.5404(5) 0.041(2) Uani 1 1 d . U . . .
C6 C -0.5932(6) 0.8664(6) 0.5586(5) 0.042(2) Uani 1 1 d . U . . .
H6 H -0.6089 0.9084 0.5727 0.050 Uiso 1 1 calc R . . . .
C7 C -0.6934(6) 0.8134(6) 0.6543(5) 0.044(2) Uani 1 1 d . U . . .
H7A H -0.7029 0.8549 0.6676 0.053 Uiso 1 1 calc R . . . .
H7B H -0.7378 0.8036 0.6579 0.053 Uiso 1 1 calc R . . . .
C8 C -0.6943(6) 0.7048(6) 0.7356(5) 0.044(2) Uani 1 1 d . U . . .
C9 C -0.6098(6) 0.7085(6) 0.7763(5) 0.045(2) Uani 1 1 d . U . . .
H9 H -0.6193 0.7205 0.8166 0.055 Uiso 1 1 calc R . . . .
C10 C -0.5066(7) 0.6223(7) 0.7988(6) 0.062(3) Uani 1 1 d . U . . .
H10A H -0.4560 0.6189 0.7801 0.074 Uiso 1 1 calc R . . . .
H10B H -0.5210 0.6371 0.8381 0.074 Uiso 1 1 calc R . . . .
C11 C -0.4776(6) 0.4995(7) 0.8045(6) 0.057(3) Uani 1 1 d . U . . .
C12 C -0.4683(7) 0.3760(7) 0.8576(7) 0.061(3) Uani 1 1 d . U . . .
H12C H -0.4188 0.3791 0.8358 0.073 Uiso 1 1 calc R . . . .
H12D H -0.4763 0.3619 0.9037 0.073 Uiso 1 1 calc R . . . .
C13 C -0.4315(6) 0.2898(7) 0.7995(6) 0.052(3) Uani 1 1 d . U . . .
C14 C -0.3735(6) 0.1748(6) 0.6686(5) 0.043(2) Uani 1 1 d . U . . .
C15 C -0.4111(6) 0.1753(6) 0.7832(5) 0.048(2) Uani 1 1 d . U . . .
H15A H -0.4176 0.1344 0.8179 0.057 Uiso 1 1 calc R . . . .
H15B H -0.3630 0.1823 0.7699 0.057 Uiso 1 1 calc R . . . .
C16 C -0.5280(6) 0.2291(6) 0.8527(5) 0.044(2) Uani 1 1 d . U . . .
H16 H -0.5305 0.1880 0.8879 0.053 Uiso 1 1 calc R . . . .
C17 C -0.6310(6) 0.2933(6) 0.8370(5) 0.049(2) Uani 1 1 d . U . . .
C18 C -0.5442(6) 0.2920(6) 0.8769(5) 0.045(2) Uani 1 1 d . U . . .
H18 H -0.5507 0.2802 0.9231 0.053 Uiso 1 1 calc R . . . .
C19 C -0.6550(6) 0.3773(6) 0.8983(6) 0.049(2) Uani 1 1 d . U . . .
H19A H -0.7018 0.3806 0.8976 0.059 Uiso 1 1 calc R . . . .
H19B H -0.6567 0.3623 0.9430 0.059 Uiso 1 1 calc R . . . .
C20 C -0.6777(6) 0.4985(6) 0.8511(5) 0.042(2) Uani 1 1 d . U . . .
C21 C -0.6944(6) 0.6221(6) 0.8381(5) 0.044(2) Uani 1 1 d . U . . .
H21A H -0.7399 0.6187 0.8385 0.052 Uiso 1 1 calc R . . . .
H21B H -0.7015 0.6380 0.8753 0.052 Uiso 1 1 calc R . . . .
C22 C -0.5921(6) 0.5394(6) 0.8654(5) 0.041(2) Uani 1 1 d . U . . .
H22 H -0.6019 0.5580 0.9021 0.049 Uiso 1 1 calc R . . . .
C23 C -0.5795(6) 0.4598(6) 0.8845(5) 0.044(2) Uani 1 1 d . U . . .
H23 H -0.5833 0.4415 0.9301 0.052 Uiso 1 1 calc R . . . .
C24 C -0.5939(6) 0.1848(7) 0.8064(5) 0.050(3) Uani 1 1 d . U . . .
H24A H -0.6418 0.1933 0.8067 0.059 Uiso 1 1 calc R . . . .
H24B H -0.5886 0.1437 0.8394 0.059 Uiso 1 1 calc R . . . .
C25 C -0.5716(6) 0.1804(6) 0.6954(5) 0.045(2) Uani 1 1 d . U . . .
C26 C -0.4580(5) 0.1192(6) 0.6684(4) 0.037(2) Uani 1 1 d . U . . .
H26 H -0.4480 0.0709 0.6703 0.044 Uiso 1 1 calc R . . . .
C27 C -0.4782(5) 0.1321(6) 0.7353(5) 0.039(2) Uani 1 1 d . U . . .
H27 H -0.4800 0.0897 0.7690 0.047 Uiso 1 1 calc R . . . .
C28 C -0.6122(6) 0.7675(6) 0.7224(5) 0.045(2) Uani 1 1 d . U . . .
H28 H -0.6265 0.8091 0.7372 0.054 Uiso 1 1 calc R . . . .
C29 C -0.6529(5) 0.8696(7) 0.4254(5) 0.046(3) Uani 1 1 d . U . . .
H29A H -0.6628 0.9186 0.4148 0.055 Uiso 1 1 calc R . . . .
H29B H -0.6965 0.8529 0.4373 0.055 Uiso 1 1 calc R . . . .
C30 C -0.4644(6) 0.8701(7) 0.3953(5) 0.051(3) Uani 1 1 d . U . . .
H30A H -0.4703 0.9191 0.3826 0.061 Uiso 1 1 calc R . . . .
H30B H -0.4154 0.8537 0.3913 0.061 Uiso 1 1 calc R . . . .
C31 C -0.1978(6) 0.8310(6) 0.4340(5) 0.049(2) Uani 1 1 d . U . . .
C32 C -0.2603(6) 0.8227(6) 0.3659(6) 0.050(3) Uani 1 1 d . U . . .
H32A H -0.2759 0.8618 0.3358 0.060 Uiso 1 1 calc R . . . .
H32B H -0.2985 0.8165 0.4066 0.060 Uiso 1 1 calc R . . . .
C33 C -0.1468(6) 0.8671(6) 0.3239(5) 0.049(2) Uani 1 1 d . U . . .
H33 H -0.1647 0.9066 0.2948 0.058 Uiso 1 1 calc R . . . .
C34 C -0.0283(7) 0.8202(7) 0.2935(5) 0.058(3) Uani 1 1 d . U . . .
C35 C 0.0206(6) 0.8837(8) 0.3371(5) 0.059(3) Uani 1 1 d . U . . .
H35A H 0.0636 0.8706 0.3046 0.071 Uiso 1 1 calc R . . . .
H35B H 0.0105 0.9327 0.3260 0.071 Uiso 1 1 calc R . . . .
C36 C 0.0962(6) 0.8309(7) 0.4049(5) 0.057(3) Uani 1 1 d . U . . .
C37 C 0.1596(6) 0.8192(7) 0.4787(5) 0.052(3) Uani 1 1 d . U . . .
H37A H 0.1627 0.8583 0.4901 0.062 Uiso 1 1 calc R . . . .
H37B H 0.2001 0.8126 0.4414 0.062 Uiso 1 1 calc R . . . .
C38 C 0.2115(6) 0.7055(6) 0.5265(5) 0.048(2) Uani 1 1 d . U . . .
C39 C 0.2747(6) 0.6210(7) 0.5979(6) 0.056(3) Uani 1 1 d . U . . .
H39A H 0.3085 0.6171 0.5561 0.068 Uiso 1 1 calc R . . . .
H39B H 0.2962 0.6386 0.6187 0.068 Uiso 1 1 calc R . . . .
C40 C 0.2862(6) 0.4974(7) 0.6141(5) 0.055(3) Uani 1 1 d . U . . .
C41 C 0.3137(6) 0.3773(6) 0.6567(5) 0.052(3) Uani 1 1 d . U . . .
H41A H 0.3419 0.3599 0.6849 0.063 Uiso 1 1 calc R . . . .
H41B H 0.3454 0.3814 0.6127 0.063 Uiso 1 1 calc R . . . .
C42 C 0.2777(5) 0.2912(6) 0.6272(5) 0.046(2) Uani 1 1 d . U . . .
C43 C 0.2124(6) 0.2320(7) 0.7274(5) 0.050(2) Uani 1 1 d . U . . .
H43 H 0.2302 0.1889 0.7526 0.060 Uiso 1 1 calc R . . . .
C44 C 0.1099(6) 0.3000(7) 0.7742(5) 0.054(3) Uani 1 1 d . U . . .
C45 C 0.2311(6) 0.2924(6) 0.7365(5) 0.045(2) Uani 1 1 d . U . . .
H45 H 0.2609 0.2778 0.7638 0.054 Uiso 1 1 calc R . . . .
C46 C 0.1586(6) 0.3776(6) 0.8015(5) 0.047(2) Uani 1 1 d . U . . .
H46A H 0.1118 0.3825 0.8324 0.056 Uiso 1 1 calc R . . . .
H46B H 0.1913 0.3603 0.8254 0.056 Uiso 1 1 calc R . . . .
C47 C 0.1232(5) 0.4998(6) 0.7668(4) 0.040(2) Uani 1 1 d . U . . .
C48 C 0.2305(6) 0.5386(6) 0.7066(5) 0.045(2) Uani 1 1 d . U . . .
H48 H 0.2551 0.5572 0.7243 0.054 Uiso 1 1 calc R . . . .
C49 C 0.2427(5) 0.4611(6) 0.7254(5) 0.043(2) Uani 1 1 d . U . . .
H49 H 0.2723 0.4431 0.7530 0.052 Uiso 1 1 calc R . . . .
C50 C 0.1208(6) 0.6220(6) 0.7420(5) 0.043(2) Uani 1 1 d . U . . .
H50A H 0.1491 0.6394 0.7564 0.052 Uiso 1 1 calc R . . . .
H50B H 0.0754 0.6191 0.7754 0.052 Uiso 1 1 calc R . . . .
C51 C 0.0482(6) 0.6998(7) 0.6763(5) 0.051(2) Uani 1 1 d . U . . .
C52 C 0.1300(6) 0.7655(7) 0.5978(5) 0.053(2) Uani 1 1 d . U . . .
H52 H 0.1355 0.8083 0.6018 0.063 Uiso 1 1 calc R . . . .
C53 C 0.1681(6) 0.7049(6) 0.6363(5) 0.047(2) Uani 1 1 d . U . . .
H53 H 0.1943 0.7184 0.6563 0.056 Uiso 1 1 calc R . . . .
C54 C 0.0007(6) 0.8105(8) 0.6175(5) 0.059(3) Uani 1 1 d . U . . .
H54A H 0.0124 0.8517 0.6182 0.071 Uiso 1 1 calc R . . . .
H54B H -0.0422 0.8014 0.6530 0.071 Uiso 1 1 calc R . . . .
C55 C -0.0729(7) 0.8177(8) 0.5505(6) 0.061(3) Uani 1 1 d . U . . .
C56 C -0.0140(6) 0.8867(7) 0.4529(5) 0.052(2) Uani 1 1 d . U . . .
H56 H -0.0275 0.9357 0.4400 0.062 Uiso 1 1 calc R . . . .
C57 C 0.0321(6) 0.8667(7) 0.4991(5) 0.050(2) Uani 1 1 d . U . . .
H57 H 0.0385 0.9056 0.5092 0.060 Uiso 1 1 calc R . . . .
C58 C -0.1406(6) 0.8815(8) 0.4787(6) 0.062(3) Uani 1 1 d . U . . .
H58A H -0.1448 0.9304 0.4656 0.074 Uiso 1 1 calc R . . . .
H58B H -0.1798 0.8693 0.5175 0.074 Uiso 1 1 calc R . . . .
C59 C -0.1070(6) 0.8872(7) 0.3600(5) 0.050(2) Uani 1 1 d . U . . .
H59 H -0.1114 0.9363 0.3512 0.060 Uiso 1 1 calc R . . . .
C60 C -0.0958(7) 0.8085(8) 0.2327(6) 0.063(3) Uani 1 1 d . U . . .
H60A H -0.1185 0.8493 0.2097 0.076 Uiso 1 1 calc R . . . .
H60B H -0.0493 0.7971 0.2035 0.076 Uiso 1 1 calc R . . . .
O31 O -0.2593(7) 0.2476(7) 0.8631(5) 0.102(4) Uani 1 1 d . U . . .
O32 O -0.2512(5) 0.2310(5) 1.1305(4) 0.056(2) Uani 1 1 d . U . . .
O33 O -0.1630(4) 0.3992(5) 1.0439(3) 0.059(2) Uani 1 1 d . U . . .
O34 O -0.1498(6) 0.3975(7) 0.7767(4) 0.096(4) Uani 1 1 d . U . . .
O35 O -0.1811(6) 0.5999(7) 0.7265(5) 0.093(3) Uani 1 1 d . U . . .
O36 O -0.1937(4) 0.5997(5) 0.9955(3) 0.057(2) Uani 1 1 d . U . . .
O37 O -0.3350(4) 0.7677(4) 0.9996(4) 0.054(2) Uani 1 1 d . U . . .
O38 O -0.5474(5) 0.8156(6) 1.0548(4) 0.074(3) Uani 1 1 d . U . . .
O39 O -0.5521(5) 0.8148(5) 0.7916(4) 0.064(2) Uani 1 1 d . U . . .
O40 O -0.3352(8) 0.7477(7) 0.7396(6) 0.113(5) Uani 1 1 d . U . . .
N41 N -0.1854(6) 0.2352(7) 0.9188(5) 0.072(3) Uani 1 1 d . U . . .
N42 N -0.1831(6) 0.2326(6) 1.0248(5) 0.057(2) Uani 1 1 d . U . . .
N43 N -0.2707(5) 0.1704(5) 1.0733(4) 0.053(2) Uani 1 1 d . U . . .
N44 N -0.2751(6) 0.1793(7) 0.9673(5) 0.069(3) Uani 1 1 d . U . . .
N45 N -0.1250(6) 0.3307(6) 0.9733(4) 0.060(2) Uani 1 1 d . U . . .
N46 N -0.1051(5) 0.4381(6) 0.9344(4) 0.052(2) Uani 1 1 d . U . . .
N47 N -0.1002(5) 0.4374(7) 0.8287(4) 0.062(2) Uani 1 1 d . U . . .
N48 N -0.1203(6) 0.3288(7) 0.8679(5) 0.071(3) Uani 1 1 d . U . . .
N49 N -0.1194(5) 0.5592(6) 0.7984(4) 0.061(2) Uani 1 1 d . U . . .
N50 N -0.1721(6) 0.6669(7) 0.7843(5) 0.074(3) Uani 1 1 d . U . . .
N51 N -0.1777(5) 0.6664(6) 0.8910(4) 0.060(2) Uani 1 1 d . U . . .
N52 N -0.1256(5) 0.5593(6) 0.9052(4) 0.052(2) Uani 1 1 d . U . . .
N53 N -0.2664(5) 0.7652(6) 0.8944(4) 0.055(2) Uani 1 1 d . U . . .
N54 N -0.3721(5) 0.8289(5) 0.9115(5) 0.052(2) Uani 1 1 d . U . . .
N55 N -0.4979(5) 0.8604(5) 0.9446(4) 0.052(2) Uani 1 1 d . U . . .
N56 N -0.6128(6) 0.8568(6) 0.9853(5) 0.060(2) Uani 1 1 d . U . . .
N57 N -0.6142(5) 0.8595(5) 0.8799(4) 0.050(2) Uani 1 1 d . U . . .
N58 N -0.4985(5) 0.8524(5) 0.8422(4) 0.050(2) Uani 1 1 d . U . . .
N59 N -0.3734(5) 0.8193(6) 0.8110(4) 0.057(2) Uani 1 1 d . U . . .
N60 N -0.2663(6) 0.7587(7) 0.7922(5) 0.069(3) Uani 1 1 d . U . . .
C61 C -0.2406(9) 0.2211(9) 0.9134(7) 0.076(3) Uani 1 1 d . U . . .
C62 C -0.1738(8) 0.1955(9) 0.9769(6) 0.070(3) Uani 1 1 d . U . . .
H62 H -0.1281 0.1665 0.9682 0.083 Uiso 1 1 calc R . . . .
C63 C -0.2370(6) 0.2138(6) 1.0811(5) 0.047(2) Uani 1 1 d . U . . .
C64 C -0.2339(6) 0.1525(8) 1.0131(6) 0.056(3) Uani 1 1 d . U . . .
H64 H -0.2168 0.1040 1.0187 0.067 Uiso 1 1 calc R . . . .
C65 C -0.3202(7) 0.1296(7) 1.1269(6) 0.060(3) Uani 1 1 d . U . . .
H65A H -0.3007 0.0822 1.1305 0.072 Uiso 1 1 calc R . . . .
H65B H -0.3259 0.1396 1.1667 0.072 Uiso 1 1 calc R . . . .
C66 C -0.1304(8) 0.2666(8) 1.0211(6) 0.064(3) Uani 1 1 d . U . . .
H66A H -0.0855 0.2375 1.0111 0.077 Uiso 1 1 calc R . . . .
H66B H -0.1404 0.2741 1.0630 0.077 Uiso 1 1 calc R . . . .
C67 C -0.1333(6) 0.3897(7) 0.9903(5) 0.048(2) Uani 1 1 d . U . . .
C68 C -0.0694(6) 0.4102(7) 0.8793(5) 0.056(2) Uani 1 1 d . U . . .
H68 H -0.0192 0.4128 0.8627 0.067 Uiso 1 1 calc R . . . .
C69 C -0.1272(8) 0.3876(9) 0.8193(6) 0.075(3) Uani 1 1 d . U . . .
C70 C -0.1280(10) 0.2661(10) 0.8643(7) 0.091(4) Uani 1 1 d . U . . .
H70A H -0.0845 0.2353 0.8629 0.109 Uiso 1 1 calc R . . . .
H70B H -0.1365 0.2724 0.8244 0.109 Uiso 1 1 calc R . . . .
C71 C -0.0831(7) 0.3363(8) 0.9054(5) 0.063(3) Uani 1 1 d . U . . .
H71 H -0.0391 0.3047 0.9009 0.075 Uiso 1 1 calc R . . . .
C72 C -0.0834(7) 0.4981(8) 0.7794(5) 0.063(3) Uani 1 1 d . U . . .
H72A H -0.0334 0.4981 0.7656 0.076 Uiso 1 1 calc R . . . .
H72B H -0.0943 0.4976 0.7425 0.076 Uiso 1 1 calc R . . . .
C73 C -0.1595(8) 0.6083(9) 0.7641(6) 0.076(3) Uani 1 1 d . U . . .
C74 C -0.1330(7) 0.6625(8) 0.8262(5) 0.064(3) Uani 1 1 d . U . . .
H74 H -0.0991 0.6942 0.8067 0.077 Uiso 1 1 calc R . . . .
C75 C -0.1683(6) 0.6082(7) 0.9381(5) 0.050(2) Uani 1 1 d . U . . .
C76 C -0.0898(6) 0.4986(7) 0.9373(5) 0.051(2) Uani 1 1 d . U . . .
H76A H -0.0397 0.4990 0.9177 0.061 Uiso 1 1 calc R . . . .
H76B H -0.1027 0.4986 0.9822 0.061 Uiso 1 1 calc R . . . .
C77 C -0.0977(7) 0.5882(7) 0.8362(5) 0.059(3) Uani 1 1 d . U . . .
H77 H -0.0466 0.5848 0.8217 0.070 Uiso 1 1 calc R . . . .
C78 C -0.2043(7) 0.7301(7) 0.9091(6) 0.060(3) Uani 1 1 d . U . . .
H78A H -0.2139 0.7215 0.9551 0.071 Uiso 1 1 calc R . . . .
H78B H -0.1682 0.7589 0.8871 0.071 Uiso 1 1 calc R . . . .
C79 C -0.3271(6) 0.7857(6) 0.9427(5) 0.050(3) Uani 1 1 d . U . . .
C80 C -0.4317(7) 0.8705(7) 0.9450(6) 0.060(3) Uani 1 1 d . U . . .
H80A H -0.4260 0.9176 0.9250 0.071 Uiso 1 1 calc R . . . .
H80B H -0.4333 0.8607 0.9893 0.071 Uiso 1 1 calc R . . . .
C81 C -0.5521(7) 0.8418(7) 1.0005(6) 0.057(3) Uani 1 1 d . U . . .
C82 C -0.6792(8) 0.8631(9) 1.0343(7) 0.070(4) Uani 1 1 d . U . . .
H82A H -0.7013 0.9099 1.0276 0.084 Uiso 1 1 calc R . . . .
H82B H -0.6730 0.8489 1.0762 0.084 Uiso 1 1 calc R . . . .
C83 C -0.6002(7) 0.8940(7) 0.9190(5) 0.051(2) Uani 1 1 d . U . . .
H83 H -0.6258 0.9401 0.9155 0.062 Uiso 1 1 calc R . . . .
C84 C -0.5522(6) 0.8392(6) 0.8334(5) 0.049(2) Uani 1 1 d . U . . .
C85 C -0.5206(6) 0.8937(6) 0.8885(5) 0.050(2) Uani 1 1 d . U . . .
H85 H -0.5083 0.9393 0.8681 0.060 Uiso 1 1 calc R . . . .
C86 C -0.4326(7) 0.8583(8) 0.7888(6) 0.062(3) Uani 1 1 d . U . . .
H86A H -0.4265 0.9054 0.7711 0.075 Uiso 1 1 calc R . . . .
H86B H -0.4338 0.8416 0.7549 0.075 Uiso 1 1 calc R . . . .
C87 C -0.3248(8) 0.7723(8) 0.7783(6) 0.069(3) Uani 1 1 d . U . . .
C88 C -0.2000(8) 0.7312(10) 0.7498(6) 0.085(4) Uani 1 1 d . U . . .
H88A H -0.2074 0.7256 0.7131 0.102 Uiso 1 1 calc R . . . .
H88B H -0.1667 0.7624 0.7338 0.102 Uiso 1 1 calc R . . . .
C89 C -0.2670(7) 0.8028(8) 0.8299(6) 0.068(3) Uani 1 1 d . U . . .
H89 H -0.2304 0.8316 0.8072 0.081 Uiso 1 1 calc R . . . .
C90 C -0.3416(7) 0.8437(8) 0.8429(6) 0.059(3) Uani 1 1 d . U . . .
H90 H -0.3397 0.8921 0.8246 0.071 Uiso 1 1 calc R . . . .
Cl1 Cl 0.0345(4) 0.3454(6) 0.9710(3) 0.093(3) Uani 0.5 1 d . U . A 1
O29 O 0.0077(6) 0.2932(6) 0.9606(5) 0.091(4) Uani 1 1 d . U . B 2
Cl2 Cl -0.0131(4) 0.6501(5) 0.8991(3) 0.079(2) Uani 0.5 1 d . U . C 1
O30 O -0.0537(8) 0.7005(7) 0.8750(7) 0.043(4) Uani 0.5 1 d . U . D 2
Cl4 Cl -0.5693(3) 1.0033(3) 0.7557(2) 0.1105(17) Uani 1 1 d . U . . .
Cl5 Cl -0.3362(3) 1.0086(3) 0.7328(3) 0.1091(17) Uani 1 1 d . U . . .
Cl3 Cl -0.5000 1.0000 0.5000 0.098(2) Uani 1 2 d S TU P . .
Cl6 Cl -0.5319(5) 1.0454(3) 0.9199(3) 0.076(2) Uani 0.5 1 d . U . . .
O41 O -0.2643(6) 1.0189(6) 0.4578(7) 0.098(4) Uani 1 1 d . U . . .
O45 O -0.1121(5) 0.9818(5) 0.5650(5) 0.081(3) Uani 1 1 d . U . . .
O44 O -0.4264(6) 0.7002(5) 0.8311(5) 0.080(3) Uani 1 1 d . U . . .
O42 O 0.1142(6) 0.5602(8) 0.8845(5) 0.039(3) Uani 0.5 1 d . U . . .
O46 O -0.1325(6) 0.5620(8) 1.0853(6) 0.038(3) Uani 0.5 1 d . U . . .
O47 O -0.3383(8) 1.0451(6) 0.2995(6) 0.040(3) Uani 0.5 1 d . U . . .
O43 O -0.0982(7) 0.8614(7) 0.7658(5) 0.041(3) Uani 0.5 1 d . U . . .

loop_
_atom_site_aniso_label
_atom_site_aniso_U_11
_atom_site_aniso_U_22
_atom_site_aniso_U_33
_atom_site_aniso_U_23
_atom_site_aniso_U_13
_atom_site_aniso_U_12
Ba1 0.0802(7) 0.0944(8) 0.0563(5) -0.0083(5) -0.0022(4) 0.0109(5)
Ba2 0.0834(8) 0.1118(9) 0.0934(8) -0.0586(7) 0.0193(6) -0.0383(6)
O1 0.039(4) 0.096(6) 0.045(4) -0.005(4) -0.004(3) -0.019(4)
O2 0.033(4) 0.075(5) 0.036(4) -0.016(3) -0.011(3) -0.003(3)
O3 0.041(4) 0.086(6) 0.040(4) -0.016(4) -0.006(3) -0.023(4)
O4 0.049(5) 0.078(6) 0.048(4) -0.004(4) -0.017(3) -0.021(4)
O5 0.036(4) 0.098(7) 0.075(6) -0.028(5) 0.005(4) -0.016(4)
O6 0.036(4) 0.088(6) 0.073(5) -0.038(5) 0.001(3) -0.008(4)
O7 0.031(4) 0.078(5) 0.036(4) -0.025(3) -0.005(3) -0.015(3)
O8 0.043(4) 0.082(6) 0.077(6) -0.045(5) -0.022(4) 0.003(4)
O9 0.035(4) 0.077(5) 0.034(4) -0.023(3) -0.004(3) -0.011(3)
O10 0.033(4) 0.086(6) 0.051(4) -0.024(4) -0.006(3) -0.007(4)
O11 0.024(9) 0.126(16) 0.045(9) -0.041(9) 0.001(6) -0.018(9)
O12 0.065(12) 0.065(11) 0.062(10) -0.043(9) -0.034(9) 0.021(8)
O13 0.090(16) 0.081(14) 0.078(13) 0.005(10) -0.032(11) -0.061(12)
O14 0.061(14) 0.102(18) 0.20(3) -0.12(2) 0.029(15) -0.024(12)
O15 0.034(4) 0.102(7) 0.047(4) -0.026(4) -0.001(3) -0.017(4)
O16 0.037(4) 0.140(8) 0.060(5) -0.052(6) 0.006(3) -0.015(4)
O17 0.030(4) 0.136(8) 0.056(5) -0.042(5) -0.004(3) -0.011(4)
O18 0.046(5) 0.081(6) 0.030(3) -0.017(3) 0.005(3) -0.018(4)
O19 0.062(6) 0.095(7) 0.036(4) -0.025(4) 0.010(3) -0.012(5)
O20 0.044(5) 0.075(5) 0.041(3) -0.024(3) 0.003(3) 0.003(4)
O21 0.038(4) 0.113(7) 0.046(4) -0.040(5) 0.002(3) -0.013(4)
O22 0.037(4) 0.067(5) 0.035(4) -0.020(3) 0.006(3) -0.011(3)
O23 0.032(4) 0.116(7) 0.042(4) -0.009(4) 0.002(3) -0.019(4)
O24 0.041(5) 0.117(7) 0.042(4) -0.016(4) -0.008(3) -0.016(4)
O25 0.047(12) 0.109(17) 0.093(15) 0.051(13) -0.020(10) -0.023(11)
O26 0.025(8) 0.086(11) 0.021(6) -0.006(7) 0.000(5) -0.025(7)
O27 0.048(12) 0.102(16) 0.118(18) -0.052(14) -0.040(11) 0.036(11)
O28 0.120(18) 0.057(11) 0.050(10) 0.005(8) -0.038(10) -0.038(11)
N1 0.036(4) 0.066(4) 0.030(3) -0.015(3) -0.005(3) -0.020(3)
N2 0.035(4) 0.064(5) 0.030(3) -0.013(3) -0.005(3) -0.015(3)
N3 0.030(4) 0.065(5) 0.030(3) -0.017(3) -0.004(3) -0.010(3)
N4 0.026(4) 0.065(5) 0.039(3) -0.017(3) -0.005(3) -0.011(3)
N5 0.028(4) 0.063(5) 0.034(3) -0.016(3) -0.003(3) -0.007(3)
N6 0.035(4) 0.062(4) 0.037(4) -0.013(3) -0.010(3) -0.010(3)
N7 0.030(4) 0.059(4) 0.037(4) -0.012(3) -0.006(3) -0.011(3)
N8 0.036(4) 0.073(5) 0.047(4) -0.003(3) -0.006(3) -0.019(3)
N9 0.032(4) 0.071(4) 0.044(4) -0.006(3) -0.007(3) -0.013(3)
N10 0.027(4) 0.070(4) 0.061(5) -0.024(4) -0.003(3) -0.009(3)
N11 0.031(4) 0.068(5) 0.067(5) -0.034(4) -0.008(3) -0.003(3)
N12 0.034(4) 0.058(5) 0.033(3) -0.015(3) -0.009(3) -0.004(3)
N13 0.032(4) 0.070(5) 0.036(4) -0.025(4) -0.005(3) -0.004(3)
N14 0.027(4) 0.076(5) 0.039(4) -0.027(4) -0.005(3) -0.004(3)
N15 0.032(4) 0.063(4) 0.040(4) -0.020(4) -0.007(3) -0.004(3)
N16 0.033(4) 0.060(4) 0.036(4) -0.018(3) -0.004(3) -0.008(3)
N17 0.032(4) 0.060(4) 0.035(4) -0.013(3) -0.005(3) -0.009(3)
N18 0.028(4) 0.058(5) 0.036(3) -0.020(3) -0.005(3) -0.003(3)
N19 0.029(4) 0.070(6) 0.032(4) -0.019(4) -0.003(3) -0.008(3)
N20 0.031(4) 0.063(5) 0.028(3) -0.012(3) -0.005(3) -0.015(3)
N21 0.035(4) 0.079(6) 0.041(4) -0.027(4) -0.002(3) -0.012(4)
N22 0.041(4) 0.079(6) 0.042(4) -0.031(4) 0.003(3) -0.009(4)
N23 0.033(4) 0.098(7) 0.042(4) -0.025(5) -0.002(3) -0.013(4)
N24 0.034(4) 0.104(7) 0.031(4) -0.017(4) -0.004(3) -0.013(4)
N25 0.032(4) 0.092(7) 0.038(4) -0.018(4) -0.007(3) -0.007(4)
N26 0.032(4) 0.077(5) 0.033(3) -0.012(3) -0.001(3) -0.011(3)
N27 0.034(4) 0.060(4) 0.033(3) -0.011(3) 0.001(3) -0.009(3)
N28 0.034(5) 0.067(4) 0.029(3) -0.014(3) 0.004(3) -0.004(3)
N29 0.048(5) 0.063(4) 0.031(3) -0.018(3) 0.007(3) -0.008(3)
N30 0.032(5) 0.064(5) 0.041(4) -0.026(3) 0.004(3) -0.007(3)
N31 0.040(5) 0.072(5) 0.042(4) -0.032(4) 0.000(3) -0.006(4)
N32 0.036(4) 0.096(6) 0.055(5) -0.043(5) 0.006(3) -0.021(4)
N33 0.030(4) 0.069(5) 0.042(4) -0.028(4) 0.002(3) -0.007(3)
N34 0.035(4) 0.057(4) 0.032(4) -0.017(3) 0.004(3) -0.009(3)
N35 0.031(4) 0.061(4) 0.026(4) -0.017(3) 0.004(3) -0.011(3)
N36 0.027(4) 0.074(5) 0.031(3) -0.015(3) 0.000(3) -0.014(3)
N37 0.032(4) 0.104(6) 0.033(4) -0.007(4) -0.006(3) -0.006(3)
N38 0.035(4) 0.090(6) 0.030(3) -0.013(4) -0.004(3) -0.005(4)
N39 0.032(4) 0.082(6) 0.039(4) -0.024(4) -0.006(3) -0.010(4)
N40 0.039(4) 0.086(6) 0.033(4) -0.023(4) -0.002(3) -0.012(4)
C1 0.038(4) 0.072(5) 0.043(4) -0.004(4) -0.003(3) -0.018(4)
C2 0.036(5) 0.066(6) 0.030(4) -0.016(3) -0.003(3) -0.018(4)
C3 0.034(4) 0.053(6) 0.033(4) -0.015(3) -0.008(3) -0.012(3)
C4 0.026(4) 0.050(5) 0.036(4) -0.011(3) -0.004(3) -0.011(3)
C5 0.026(4) 0.057(6) 0.036(4) -0.019(3) -0.003(3) -0.004(4)
C6 0.033(4) 0.056(5) 0.037(4) -0.013(3) -0.007(3) -0.013(3)
C7 0.028(5) 0.066(6) 0.034(4) -0.012(3) -0.003(3) -0.009(4)
C8 0.030(5) 0.063(5) 0.036(4) -0.016(3) -0.004(3) -0.007(4)
C9 0.036(4) 0.070(5) 0.032(4) -0.013(3) -0.008(3) -0.017(3)
C10 0.046(6) 0.074(5) 0.061(6) 0.001(4) -0.019(5) -0.023(4)
C11 0.036(5) 0.078(5) 0.052(5) -0.018(4) -0.005(4) -0.013(3)
C12 0.044(6) 0.074(5) 0.075(7) -0.035(5) -0.021(5) -0.001(4)
C13 0.032(4) 0.068(5) 0.054(5) -0.026(4) -0.007(4) 0.000(4)
C14 0.032(4) 0.059(6) 0.040(4) -0.018(4) -0.010(3) -0.005(4)
C15 0.041(5) 0.068(6) 0.036(4) -0.021(4) -0.016(4) 0.002(4)
C16 0.034(4) 0.067(5) 0.032(4) -0.023(4) -0.006(3) -0.003(3)
C17 0.035(4) 0.068(5) 0.045(5) -0.023(4) -0.007(4) -0.007(4)
C18 0.035(4) 0.069(5) 0.035(4) -0.025(4) -0.010(3) -0.003(3)
C19 0.036(5) 0.060(5) 0.047(5) -0.020(4) -0.003(4) -0.008(4)
C20 0.036(4) 0.059(4) 0.029(4) -0.014(3) -0.002(3) -0.011(3)
C21 0.031(5) 0.061(5) 0.033(4) -0.013(3) -0.001(3) -0.010(3)
C22 0.033(4) 0.060(5) 0.031(4) -0.014(3) -0.005(3) -0.012(3)
C23 0.033(4) 0.059(5) 0.036(4) -0.011(4) -0.008(3) -0.010(3)
C24 0.035(5) 0.076(6) 0.039(5) -0.026(4) -0.005(4) -0.006(4)
C25 0.031(4) 0.065(6) 0.034(4) -0.016(4) -0.003(3) -0.008(4)
C26 0.027(4) 0.051(5) 0.032(4) -0.016(4) -0.004(3) -0.008(3)
C27 0.034(4) 0.054(5) 0.029(4) -0.017(3) -0.006(3) -0.004(3)
C28 0.037(4) 0.070(5) 0.031(4) -0.014(3) -0.005(3) -0.018(3)
C29 0.024(5) 0.078(7) 0.033(4) -0.020(4) -0.003(3) -0.004(5)
C30 0.035(6) 0.098(9) 0.023(4) -0.016(4) -0.001(3) -0.027(5)
C31 0.029(4) 0.073(6) 0.041(4) -0.026(4) -0.002(3) 0.000(4)
C32 0.036(5) 0.071(8) 0.046(6) -0.033(5) -0.002(4) -0.008(5)
C33 0.036(4) 0.070(6) 0.038(4) -0.022(4) -0.003(3) -0.009(4)
C34 0.045(4) 0.092(7) 0.029(5) -0.019(5) 0.002(3) -0.013(4)
C35 0.041(5) 0.102(8) 0.030(4) -0.009(5) -0.005(4) -0.024(5)
C36 0.037(4) 0.094(8) 0.035(4) -0.014(4) -0.004(3) -0.014(4)
C37 0.036(5) 0.081(6) 0.033(4) -0.012(4) -0.006(4) -0.009(4)
C38 0.037(5) 0.067(5) 0.035(4) -0.011(3) -0.003(3) -0.017(4)
C39 0.034(5) 0.075(5) 0.043(5) -0.011(4) 0.003(4) -0.009(4)
C40 0.047(7) 0.072(5) 0.034(4) -0.018(3) 0.005(3) -0.012(4)
C41 0.037(5) 0.068(5) 0.042(5) -0.025(4) 0.006(4) -0.009(4)
C42 0.024(5) 0.067(5) 0.046(4) -0.029(4) -0.003(3) 0.002(4)
C43 0.033(5) 0.074(6) 0.042(4) -0.028(4) 0.002(3) -0.015(4)
C44 0.037(4) 0.084(6) 0.039(5) -0.026(5) 0.000(3) -0.014(4)
C45 0.030(4) 0.067(5) 0.037(4) -0.027(4) 0.001(3) -0.006(4)
C46 0.043(6) 0.062(5) 0.030(4) -0.018(3) 0.002(4) -0.011(4)
C47 0.037(4) 0.057(4) 0.023(4) -0.018(3) -0.001(3) -0.009(3)
C48 0.032(4) 0.063(5) 0.030(4) -0.016(3) 0.003(3) -0.008(3)
C49 0.031(4) 0.062(5) 0.030(4) -0.017(3) 0.002(3) -0.008(3)
C50 0.034(5) 0.063(5) 0.029(4) -0.018(3) 0.002(3) -0.009(4)
C51 0.031(4) 0.097(6) 0.022(4) -0.020(4) 0.000(3) -0.010(4)
C52 0.034(4) 0.077(6) 0.035(4) -0.014(4) -0.003(3) -0.002(4)
C53 0.030(4) 0.068(5) 0.037(4) -0.013(3) -0.003(3) -0.010(3)
C54 0.032(5) 0.103(8) 0.030(4) -0.016(4) -0.002(3) -0.004(5)
C55 0.038(5) 0.094(7) 0.043(4) -0.020(4) -0.004(3) -0.008(4)
C56 0.033(4) 0.088(7) 0.029(4) -0.011(4) -0.007(3) -0.010(4)
C57 0.033(4) 0.080(6) 0.030(4) -0.013(4) -0.005(3) -0.008(4)
C58 0.035(5) 0.108(9) 0.042(5) -0.033(5) -0.005(4) -0.005(5)
C59 0.038(4) 0.076(6) 0.039(4) -0.021(4) -0.009(3) -0.011(4)
C60 0.048(7) 0.097(10) 0.047(6) -0.033(6) -0.003(5) -0.017(6)
O31 0.115(9) 0.160(10) 0.053(5) -0.024(5) -0.028(5) -0.060(7)
O32 0.059(5) 0.079(6) 0.034(3) -0.021(3) -0.005(3) -0.022(4)
O33 0.046(5) 0.103(7) 0.031(3) -0.027(4) 0.003(3) -0.028(4)
O34 0.087(7) 0.175(10) 0.039(4) -0.031(5) -0.004(4) -0.063(7)
O35 0.070(6) 0.163(10) 0.055(5) -0.055(6) -0.027(5) 0.010(6)
O36 0.036(4) 0.102(6) 0.028(3) -0.024(3) -0.005(3) -0.002(4)
O37 0.056(5) 0.064(5) 0.037(3) -0.020(3) -0.010(3) 0.000(4)
O38 0.072(6) 0.112(7) 0.044(4) -0.023(4) -0.022(4) -0.017(5)
O39 0.065(6) 0.090(6) 0.051(4) -0.031(4) -0.019(4) -0.015(5)
O40 0.126(10) 0.141(10) 0.104(8) -0.078(8) -0.064(8) 0.032(8)
N41 0.068(6) 0.125(7) 0.039(4) -0.040(4) -0.005(3) -0.035(5)
N42 0.050(5) 0.087(6) 0.040(4) -0.025(4) -0.005(3) -0.025(4)
N43 0.051(5) 0.073(6) 0.040(4) -0.021(4) -0.008(3) -0.017(4)
N44 0.058(6) 0.110(8) 0.047(4) -0.033(4) -0.013(4) -0.019(5)
N45 0.051(6) 0.094(5) 0.036(4) -0.027(3) 0.003(3) -0.026(4)
N46 0.034(5) 0.090(5) 0.032(3) -0.023(3) -0.002(3) -0.016(4)
N47 0.043(5) 0.113(5) 0.033(4) -0.032(3) -0.002(3) -0.017(4)
N48 0.058(6) 0.124(6) 0.041(4) -0.042(4) 0.006(4) -0.036(5)
N49 0.047(5) 0.110(5) 0.027(4) -0.026(4) -0.006(3) -0.011(4)
N50 0.059(6) 0.123(6) 0.031(4) -0.026(4) -0.012(4) 0.005(5)
N51 0.050(5) 0.092(5) 0.028(4) -0.019(3) -0.006(3) -0.001(4)
N52 0.039(5) 0.090(5) 0.023(3) -0.020(3) -0.001(3) -0.011(4)
N53 0.042(4) 0.087(6) 0.030(4) -0.014(4) -0.010(3) -0.001(4)
N54 0.048(4) 0.065(5) 0.046(4) -0.019(4) -0.017(3) -0.005(4)
N55 0.053(4) 0.065(6) 0.041(4) -0.025(4) -0.017(3) 0.001(4)
N56 0.056(5) 0.084(7) 0.040(4) -0.021(4) -0.012(3) -0.012(4)
N57 0.050(5) 0.066(6) 0.039(4) -0.016(4) -0.012(3) -0.018(4)
N58 0.049(4) 0.064(6) 0.044(4) -0.021(4) -0.015(3) -0.009(4)
N59 0.044(4) 0.087(6) 0.039(4) -0.025(4) -0.007(3) -0.008(4)
N60 0.058(5) 0.110(7) 0.030(4) -0.020(4) -0.012(4) 0.003(4)
C61 0.076(7) 0.116(9) 0.048(5) -0.035(5) -0.012(4) -0.032(6)
C62 0.056(6) 0.115(8) 0.049(4) -0.043(4) -0.002(4) -0.028(5)
C63 0.045(5) 0.066(6) 0.032(4) -0.017(4) -0.008(3) -0.012(4)
C64 0.041(5) 0.093(7) 0.046(4) -0.036(4) -0.008(3) -0.015(5)
C65 0.068(8) 0.062(7) 0.047(5) -0.017(5) -0.005(5) -0.022(6)
C66 0.060(7) 0.097(6) 0.044(5) -0.021(4) -0.008(4) -0.035(5)
C67 0.021(5) 0.089(5) 0.036(4) -0.023(3) -0.004(3) -0.013(4)
C68 0.038(5) 0.097(6) 0.036(4) -0.030(4) 0.001(3) -0.019(4)
C69 0.058(7) 0.133(7) 0.039(5) -0.042(4) 0.006(4) -0.032(5)
C70 0.091(9) 0.137(8) 0.054(6) -0.049(5) 0.009(5) -0.053(7)
C71 0.049(6) 0.102(6) 0.037(4) -0.031(4) 0.006(4) -0.026(5)
C72 0.047(7) 0.115(6) 0.033(5) -0.029(4) -0.009(4) -0.013(4)
C73 0.057(7) 0.128(7) 0.037(5) -0.031(5) -0.011(5) 0.002(5)
C74 0.052(6) 0.101(6) 0.026(4) -0.016(4) -0.002(4) -0.005(4)
C75 0.028(5) 0.091(5) 0.031(3) -0.021(3) -0.003(3) -0.010(4)
C76 0.026(5) 0.089(5) 0.035(5) -0.021(4) 0.000(4) -0.013(4)
C77 0.045(6) 0.097(6) 0.027(4) -0.019(4) -0.003(3) -0.009(4)
C78 0.047(6) 0.091(6) 0.043(5) -0.024(5) -0.020(4) 0.003(5)
C79 0.042(5) 0.066(6) 0.038(4) -0.016(4) -0.007(3) -0.009(4)
C80 0.057(5) 0.071(7) 0.057(6) -0.029(5) -0.020(4) 0.000(4)
C81 0.056(5) 0.076(7) 0.044(4) -0.025(4) -0.018(3) -0.005(4)
C82 0.059(6) 0.103(11) 0.053(6) -0.032(6) -0.011(5) -0.016(6)
C83 0.053(5) 0.062(6) 0.045(4) -0.021(4) -0.017(3) -0.009(4)
C84 0.047(5) 0.066(7) 0.038(4) -0.018(4) -0.013(4) -0.012(4)
C85 0.055(5) 0.059(6) 0.043(4) -0.018(4) -0.019(3) -0.008(4)
C86 0.051(5) 0.094(8) 0.045(5) -0.023(5) -0.016(4) -0.011(4)
C87 0.061(5) 0.102(8) 0.039(6) -0.027(6) -0.010(4) 0.000(5)
C88 0.071(7) 0.129(8) 0.035(5) -0.024(5) -0.012(5) 0.013(6)
C89 0.055(5) 0.103(7) 0.032(4) -0.010(4) -0.012(4) -0.002(5)
C90 0.051(5) 0.084(6) 0.044(4) -0.015(4) -0.020(4) -0.009(4)
Cl1 0.064(5) 0.167(9) 0.048(4) -0.046(5) -0.012(3) -0.005(5)
O29 0.085(8) 0.109(9) 0.050(6) -0.008(6) -0.012(5) -0.002(7)
Cl2 0.062(5) 0.137(7) 0.045(3) -0.029(4) -0.006(3) -0.037(5)
O30 0.056(10) 0.027(7) 0.038(7) -0.005(6) -0.001(7) -0.018(7)
Cl4 0.124(4) 0.111(4) 0.097(3) 0.020(3) -0.050(3) -0.056(3)
Cl5 0.089(3) 0.088(3) 0.115(4) 0.001(3) -0.033(3) 0.011(2)
Cl3 0.099(5) 0.094(4) 0.111(5) -0.026(4) -0.017(4) -0.057(4)
Cl6 0.130(7) 0.042(3) 0.060(4) -0.018(3) -0.038(4) -0.006(4)
O41 0.061(7) 0.084(8) 0.160(12) -0.047(8) -0.060(7) 0.031(6)
O45 0.073(7) 0.065(6) 0.090(7) -0.041(5) 0.010(5) -0.015(5)
O44 0.092(8) 0.088(7) 0.059(6) -0.034(5) 0.000(5) -0.035(6)
O42 0.012(7) 0.097(11) 0.017(6) -0.022(6) -0.007(4) -0.011(6)
O46 0.018(7) 0.087(11) 0.022(6) -0.031(6) -0.002(5) -0.013(6)
O47 0.070(10) 0.026(7) 0.024(6) -0.008(5) -0.019(6) 0.000(6)
O43 0.050(9) 0.059(9) 0.015(6) -0.020(6) 0.012(5) -0.032(7)

loop_
_atom_type_symbol
_atom_type_description
_atom_type_scat_dispersion_real
_atom_type_scat_dispersion_imag
_atom_type_scat_source
C C 0.0030 0.0020 'International Tables Vol C Tables 4.2.6.8 and 6.1.1.4'
H H 0.0000 0.0000 'International Tables Vol C Tables 4.2.6.8 and 6.1.1.4'
Ba Ba -0.3240 2.2820 'International Tables Vol C Tables 4.2.6.8 and 6.1.1.4'
Cl Cl 0.1480 0.1590 'International Tables Vol C Tables 4.2.6.8 and 6.1.1.4'
N N 0.0060 0.0030 'International Tables Vol C Tables 4.2.6.8 and 6.1.1.4'
O O 0.0110 0.0060 'International Tables Vol C Tables 4.2.6.8 and 6.1.1.4'

loop_
_geom_angle_atom_site_label_1
_geom_angle_atom_site_label_2
_geom_angle_atom_site_label_3
_geom_angle
_geom_angle_site_symmetry_1
_geom_angle_site_symmetry_3
H11A O11 H11B 109.5 . .
H12A O12 H12B 109.5 . .
H13A O13 H13B 109.5 . .
H14A O14 H14B 109.5 . .
H25A O25 H25B 109.4 . .
H26A O26 H26B 109.4 . .
H27A O27 H27B 109.5 . .
H28A O28 H28B 109.5 . .
C1 N1 C2 123.4(10) . .
C1 N1 C28 111.1(9) . .
C2 N1 C28 123.5(10) . .
C3 N2 C2 121.3(9) . .
C3 N2 C6 112.8(8) . .
C6 N2 C2 124.1(9) . .
C3 N3 C4 111.5(8) . .
C3 N3 C30 121.1(9) . .
C30 N3 C4 120.6(9) . .
C5 N4 C4 108.4(8) . .
C5 N4 C29 120.8(9) . .
C29 N4 C4 122.6(9) . .
C5 N5 C6 112.5(8) . .
C5 N5 C7 120.3(9) . .
C6 N5 C7 123.1(9) . .
C7 N6 C28 123.4(10) . .
C8 N6 C7 124.4(10) . .
C8 N6 C28 109.3(9) . .
C8 N7 C9 109.7(9) . .
C8 N7 C21 123.0(10) . .
C21 N7 C9 122.5(9) . .
C1 N8 C9 111.4(10) . .
C1 N8 C10 121.6(11) . .
C9 N8 C10 120.4(10) . .
C11 N9 C10 121.8(11) . .
C11 N9 C22 112.8(10) . .
C22 N9 C10 120.2(10) . .
C11 N10 C12 122.3(11) . .
C11 N10 C23 113.0(10) . .
C23 N10 C12 120.4(10) . .
C12 N11 C18 124.1(10) . .
C13 N11 C12 119.0(11) . .
C13 N11 C18 112.4(10) . .
C14 N12 C15 120.8(10) . .
C14 N12 C27 112.5(8) . .
C27 N12 C15 124.4(9) . .
C13 N13 C15 121.1(10) . .
C13 N13 C16 112.2(9) . .
C15 N13 C16 125.0(10) . .
C17 N14 C16 110.0(9) . .
C17 N14 C24 124.7(10) . .
C24 N14 C16 120.6(10) . .
C17 N15 C18 112.2(9) . .
C17 N15 C19 122.2(10) . .
C18 N15 C19 122.0(9) . .
C20 N16 C19 121.6(10) . .
C20 N16 C23 112.9(9) . .
C23 N16 C19 121.5(10) . .
C20 N17 C21 122.1(10) . .
C20 N17 C22 112.6(9) . .
C22 N17 C21 121.4(9) . .
C24 N18 C27 123.2(9) . .
C25 N18 C24 122.6(9) . .
C25 N18 C27 110.3(8) . .
C25 N19 C26 111.3(8) . .
C25 N19 C30 120.6(10) . 2_466
C30 N19 C26 120.6(9) 2_466 .
C14 N20 C26 113.6(8) . .
C14 N20 C29 120.1(9) . 2_466
C26 N20 C29 119.0(9) . 2_466
C31 N21 C32 125.0(9) . .
C31 N21 C33 111.3(10) . .
C33 N21 C32 122.6(10) . .
C34 N22 C33 113.6(10) . .
C34 N22 C60 123.0(9) . .
C60 N22 C33 118.3(11) . .
C34 N23 C35 124.8(10) . .
C34 N23 C59 110.9(10) . .
C59 N23 C35 120.7(11) . .
C36 N24 C35 121.9(9) . .
C36 N24 C56 112.6(9) . .
C56 N24 C35 122.4(11) . .
C36 N25 C37 124.6(10) . .
C36 N25 C57 112.7(10) . .
C37 N25 C57 120.4(10) . .
C38 N26 C37 122.2(9) . .
C38 N26 C52 111.8(9) . .
C52 N26 C37 121.1(10) . .
C38 N27 C39 120.8(9) . .
C38 N27 C53 111.8(9) . .
C53 N27 C39 120.8(9) . .
C40 N28 C39 122.1(9) . .
C40 N28 C48 112.9(9) . .
C48 N28 C39 122.0(10) . .
C40 N29 C41 120.9(9) . .
C40 N29 C49 113.8(10) . .
C49 N29 C41 123.7(9) . .
C42 N30 C41 121.5(8) . .
C42 N30 C45 110.0(9) . .
C45 N30 C41 123.7(9) . .
C42 N31 C32 121.4(9) . 2_566
C42 N31 C43 115.0(9) . .
C43 N31 C32 119.3(10) . 2_566
C44 N32 C43 113.4(10) . .
C44 N32 C60 122.6(10) . 2_566
C60 N32 C43 119.3(11) 2_566 .
C44 N33 C45 111.9(9) . .
C44 N33 C46 124.6(9) . .
C46 N33 C45 121.3(9) . .
C47 N34 C46 120.3(8) . .
C47 N34 C49 111.5(9) . .
C49 N34 C46 124.0(9) . .
C47 N35 C48 111.5(9) . .
C47 N35 C50 123.9(8) . .
C50 N35 C48 121.6(9) . .
C51 N36 C50 124.2(8) . .
C51 N36 C53 112.3(9) . .
C53 N36 C50 120.0(9) . .
C51 N37 C52 112.6(10) . .
C51 N37 C54 123.6(9) . .
C52 N37 C54 120.1(11) . .
C54 N38 C57 115.5(11) . .
C55 N38 C54 124.9(9) . .
C55 N38 C57 113.5(10) . .
C55 N39 C56 114.3(10) . .
C55 N39 C58 123.2(10) . .
C56 N39 C58 117.6(10) . .
C31 N40 C58 122.6(9) . .
C31 N40 C59 112.2(9) . .
C59 N40 C58 120.0(11) . .
O1 C1 N1 126.6(11) . .
O1 C1 N8 125.2(12) . .
N1 C1 N8 108.1(10) . .
N1 C2 H2A 109.1 . .
N1 C2 H2B 109.1 . .
N2 C2 N1 112.3(9) . .
N2 C2 H2A 109.1 . .
N2 C2 H2B 109.1 . .
H2A C2 H2B 107.9 . .
O2 C3 N2 125.4(9) . .
O2 C3 N3 127.5(9) . .
N3 C3 N2 107.1(9) . .
N3 C4 N4 112.1(8) . .
N3 C4 H4 111.6 . .
N3 C4 C6 103.0(8) . .
N4 C4 H4 111.6 . .
N4 C4 C6 106.7(8) . .
C6 C4 H4 111.6 . .
O3 C5 N4 124.3(10) . .
O3 C5 N5 126.4(9) . .
N5 C5 N4 109.3(10) . .
N2 C6 N5 114.8(9) . .
N2 C6 C4 105.3(8) . .
N2 C6 H6 111.2 . .
N5 C6 C4 102.5(8) . .
N5 C6 H6 111.2 . .
C4 C6 H6 111.2 . .
N5 C7 H7A 108.6 . .
N5 C7 H7B 108.6 . .
N6 C7 N5 114.6(9) . .
N6 C7 H7A 108.6 . .
N6 C7 H7B 108.6 . .
H7A C7 H7B 107.6 . .
O4 C8 N6 125.5(11) . .
O4 C8 N7 123.8(11) . .
N6 C8 N7 110.6(10) . .
N7 C9 H9 112.9 . .
N8 C9 N7 110.4(9) . .
N8 C9 H9 112.9 . .
C28 C9 N7 104.1(9) . .
C28 C9 N8 102.9(9) . .
C28 C9 H9 112.9 . .
N8 C10 H10A 109.4 . .
N8 C10 H10B 109.4 . .
N9 C10 N8 111.3(11) . .
N9 C10 H10A 109.4 . .
N9 C10 H10B 109.4 . .
H10A C10 H10B 108.0 . .
O5 C11 N9 127.4(13) . .
O5 C11 N10 124.6(13) . .
N9 C11 N10 107.9(10) . .
N10 C12 H12C 108.8 . .
N10 C12 H12D 108.8 . .
N11 C12 N10 113.7(11) . .
N11 C12 H12C 108.8 . .
N11 C12 H12D 108.8 . .
H12C C12 H12D 107.7 . .
O6 C13 N11 129.3(12) . .
O6 C13 N13 124.4(11) . .
N11 C13 N13 106.3(10) . .
O7 C14 N12 127.4(10) . .
O7 C14 N20 126.4(9) . .
N12 C14 N20 106.2(10) . .
N12 C15 H15A 109.2 . .
N12 C15 H15B 109.2 . .
N13 C15 N12 111.9(9) . .
N13 C15 H15A 109.2 . .
N13 C15 H15B 109.2 . .
H15A C15 H15B 107.9 . .
N13 C16 N14 113.9(8) . .
N13 C16 H16 111.7 . .
N13 C16 C18 103.6(9) . .
N14 C16 H16 111.7 . .
N14 C16 C18 103.7(9) . .
C18 C16 H16 111.7 . .
O8 C17 N14 124.4(11) . .
O8 C17 N15 126.2(11) . .
N14 C17 N15 109.4(10) . .
N11 C18 N15 114.4(10) . .
N11 C18 C16 105.2(8) . .
N11 C18 H18 111.0 . .
N15 C18 C16 103.6(8) . .
N15 C18 H18 111.0 . .
C16 C18 H18 111.0 . .
N15 C19 H19A 108.9 . .
N15 C19 H19B 108.9 . .
N16 C19 N15 113.3(9) . .
N16 C19 H19A 108.9 . .
N16 C19 H19B 108.9 . .
H19A C19 H19B 107.7 . .
O9 C20 N16 126.5(11) . .
O9 C20 N17 125.0(11) . .
N16 C20 N17 108.5(10) . .
N7 C21 N17 112.5(8) . .
N7 C21 H21A 109.1 . .
N7 C21 H21B 109.1 . .
N17 C21 H21A 109.1 . .
N17 C21 H21B 109.1 . .
H21A C21 H21B 107.8 . .
N9 C22 H22 112.0 . .
N9 C22 C23 102.9(8) . .
N17 C22 N9 114.5(8) . .
N17 C22 H22 112.0 . .
N17 C22 C23 102.5(8) . .
C23 C22 H22 112.0 . .
N10 C23 C22 103.1(9) . .
N10 C23 H23 111.7 . .
N16 C23 N10 114.9(9) . .
N16 C23 C22 103.1(9) . .
N16 C23 H23 111.7 . .
C22 C23 H23 111.7 . .
N14 C24 N18 114.3(10) . .
N14 C24 H24A 108.7 . .
N14 C24 H24B 108.7 . .
N18 C24 H24A 108.7 . .
N18 C24 H24B 108.7 . .
H24A C24 H24B 107.6 . .
O10 C25 N18 125.3(9) . .
O10 C25 N19 124.9(10) . .
N18 C25 N19 109.8(10) . .
N19 C26 H26 112.0 . .
N19 C26 C27 103.7(8) . .
N20 C26 N19 113.9(9) . .
N20 C26 H26 112.0 . .
N20 C26 C27 102.6(8) . .
C27 C26 H26 112.0 . .
N12 C27 N18 113.7(9) . .
N12 C27 C26 104.5(8) . .
N12 C27 H27 111.3 . .
N18 C27 C26 104.4(8) . .
N18 C27 H27 111.3 . .
C26 C27 H27 111.3 . .
N1 C28 H28 110.4 . .
N6 C28 N1 113.7(8) . .
N6 C28 H28 110.4 . .
C9 C28 N1 105.9(9) . .
C9 C28 N6 105.9(9) . .
C9 C28 H28 110.4 . .
N4 C29 N20 113.5(9) . 2_466
N4 C29 H29A 108.9 . .
N4 C29 H29B 108.9 . .
N20 C29 H29A 108.9 2_466 .
N20 C29 H29B 108.9 2_466 .
H29A C29 H29B 107.7 . .
N3 C30 H30A 108.7 . .
N3 C30 H30B 108.7 . .
N19 C30 N3 114.3(10) 2_466 .
N19 C30 H30A 108.7 2_466 .
N19 C30 H30B 108.7 2_466 .
H30A C30 H30B 107.6 . .
O15 C31 N21 121.0(12) . .
O15 C31 N40 127.7(11) . .
N40 C31 N21 111.3(10) . .
N21 C32 N31 112.7(9) . 2_566
N21 C32 H32A 109.0 . .
N21 C32 H32B 109.0 . .
N31 C32 H32A 109.0 2_566 .
N31 C32 H32B 109.0 2_566 .
H32A C32 H32B 107.8 . .
N21 C33 N22 116.4(10) . .
N21 C33 H33 112.1 . .
N21 C33 C59 103.3(9) . .
N22 C33 H33 112.1 . .
N22 C33 C59 99.9(9) . .
C59 C33 H33 112.1 . .
O16 C34 N22 127.1(12) . .
O16 C34 N23 122.3(12) . .
N22 C34 N23 110.5(10) . .
N23 C35 H35A 108.7 . .
N23 C35 H35B 108.7 . .
N24 C35 N23 114.0(10) . .
N24 C35 H35A 108.7 . .
N24 C35 H35B 108.7 . .
H35A C35 H35B 107.6 . .
O17 C36 N24 126.4(11) . .
O17 C36 N25 124.0(12) . .
N25 C36 N24 109.6(10) . .
N25 C37 N26 112.4(10) . .
N25 C37 H37A 109.1 . .
N25 C37 H37B 109.1 . .
N26 C37 H37A 109.1 . .
N26 C37 H37B 109.1 . .
H37A C37 H37B 107.8 . .
O18 C38 N26 125.9(11) . .
O18 C38 N27 126.2(11) . .
N26 C38 N27 107.9(9) . .
N27 C39 H39A 109.1 . .
N27 C39 H39B 109.1 . .
N28 C39 N27 112.4(9) . .
N28 C39 H39A 109.1 . .
N28 C39 H39B 109.1 . .
H39A C39 H39B 107.8 . .
O19 C40 N28 125.0(12) . .
O19 C40 N29 127.2(12) . .
N29 C40 N28 107.7(9) . .
N29 C41 N30 114.6(9) . .
N29 C41 H41A 108.6 . .
N29 C41 H41B 108.6 . .
N30 C41 H41A 108.6 . .
N30 C41 H41B 108.6 . .
H41A C41 H41B 107.6 . .
O20 C42 N30 124.5(12) . .
O20 C42 N31 128.2(11) . .
N31 C42 N30 107.4(9) . .
N31 C43 N32 114.2(10) . .
N31 C43 H43 112.3 . .
N31 C43 C45 103.1(9) . .
N32 C43 H43 112.3 . .
N32 C43 C45 101.7(9) . .
C45 C43 H43 112.3 . .
O21 C44 N32 126.3(12) . .
O21 C44 N33 125.0(12) . .
N32 C44 N33 108.6(10) . .
N30 C45 C43 104.2(8) . .
N30 C45 H45 111.3 . .
N33 C45 N30 114.3(10) . .
N33 C45 C43 104.1(9) . .
N33 C45 H45 111.3 . .
C43 C45 H45 111.3 . .
N33 C46 H46A 108.9 . .
N33 C46 H46B 108.9 . .
N34 C46 N33 113.2(8) . .
N34 C46 H46A 108.9 . .
N34 C46 H46B 108.9 . .
H46A C46 H46B 107.7 . .
O22 C47 N34 125.9(10) . .
O22 C47 N35 124.8(10) . .
N35 C47 N34 109.3(9) . .
N28 C48 N35 114.7(9) . .
N28 C48 H48 111.9 . .
N28 C48 C49 102.4(8) . .
N35 C48 H48 111.9 . .
N35 C48 C49 103.2(9) . .
C49 C48 H48 111.9 . .
N29 C49 N34 114.5(9) . .
N29 C49 C48 103.1(8) . .
N29 C49 H49 111.5 . .
N34 C49 C48 104.1(8) . .
N34 C49 H49 111.5 . .
C48 C49 H49 111.5 . .
N35 C50 N36 113.0(8) . .
N35 C50 H50A 109.0 . .
N35 C50 H50B 109.0 . .
N36 C50 H50A 109.0 . .
N36 C50 H50B 109.0 . .
H50A C50 H50B 107.8 . .
O23 C51 N36 123.9(11) . .
O23 C51 N37 127.3(11) . .
N37 C51 N36 108.9(9) . .
N26 C52 N37 113.6(10) . .
N26 C52 H52 111.4 . .
N26 C52 C53 105.2(9) . .
N37 C52 H52 111.4 . .
N37 C52 C53 103.4(10) . .
C53 C52 H52 111.4 . .
N27 C53 N36 112.0(10) . .
N27 C53 C52 102.8(9) . .
N27 C53 H53 112.8 . .
N36 C53 C52 102.8(9) . .
N36 C53 H53 112.8 . .
C52 C53 H53 112.8 . .
N37 C54 N38 112.3(10) . .
N37 C54 H54A 109.1 . .
N37 C54 H54B 109.1 . .
N38 C54 H54A 109.1 . .
N38 C54 H54B 109.1 . .
H54A C54 H54B 107.9 . .
O24 C55 N38 122.8(12) . .
O24 C55 N39 128.0(13) . .
N39 C55 N38 109.1(11) . .
N24 C56 N39 116.1(11) . .
N24 C56 H56 111.4 . .
N24 C56 C57 103.1(9) . .
N39 C56 H56 111.4 . .
N39 C56 C57 102.9(9) . .
C57 C56 H56 111.4 . .
N25 C57 N38 113.9(11) . .
N25 C57 C56 101.9(8) . .
N25 C57 H57 113.3 . .
N38 C57 C56 99.9(9) . .
N38 C57 H57 113.3 . .
C56 C57 H57 113.3 . .
N39 C58 N40 112.3(10) . .
N39 C58 H58A 109.1 . .
N39 C58 H58B 109.1 . .
N40 C58 H58A 109.1 . .
N40 C58 H58B 109.1 . .
H58A C58 H58B 107.9 . .
N23 C59 N40 115.7(10) . .
N23 C59 C33 104.7(9) . .
N23 C59 H59 111.4 . .
N40 C59 C33 101.6(9) . .
N40 C59 H59 111.4 . .
C33 C59 H59 111.4 . .
N22 C60 H60A 108.8 . .
N22 C60 H60B 108.8 . .
N32 C60 N22 114.0(11) 2_566 .
N32 C60 H60A 108.8 2_566 .
N32 C60 H60B 108.8 2_566 .
H60A C60 H60B 107.7 . .
C61 N41 C62 111.1(12) . .
C61 N41 C70 124.9(12) . .
C62 N41 C70 120.2(13) . .
C63 N42 C62 111.7(10) . .
C63 N42 C66 122.6(10) . .
C66 N42 C62 123.0(10) . .
C63 N43 C64 110.9(9) . .
C63 N43 C65 123.5(9) . .
C64 N43 C65 122.2(10) . .
C61 N44 C64 110.5(12) . .
C61 N44 C82 120.9(11) . 2_467
C82 N44 C64 120.1(12) 2_467 .
C66 N45 C71 122.6(11) . .
C67 N45 C66 121.1(10) . .
C67 N45 C71 111.3(10) . .
C67 N46 C68 112.4(10) . .
C67 N46 C76 121.4(9) . .
C76 N46 C68 122.0(9) . .
C69 N47 C68 112.1(12) . .
C69 N47 C72 121.5(10) . .
C72 N47 C68 122.9(11) . .
C69 N48 C70 120.9(12) . .
C69 N48 C71 111.7(12) . .
C70 N48 C71 124.2(15) . .
C72 N49 C77 123.3(11) . .
C73 N49 C72 121.7(10) . .
C73 N49 C77 111.0(12) . .
C73 N50 C74 113.6(12) . .
C73 N50 C88 121.5(11) . .
C88 N50 C74 121.5(14) . .
C74 N51 C78 122.2(11) . .
C75 N51 C74 113.8(10) . .
C75 N51 C78 118.6(9) . .
C75 N52 C76 121.0(9) . .
C75 N52 C77 111.8(10) . .
C76 N52 C77 121.6(9) . .
C78 N53 C89 123.7(10) . .
C79 N53 C78 120.8(9) . .
C79 N53 C89 112.1(10) . .
C79 N54 C80 120.4(10) . .
C79 N54 C90 112.8(10) . .
C90 N54 C80 123.5(11) . .
C81 N55 C80 122.3(10) . .
C81 N55 C85 113.2(10) . .
C85 N55 C80 120.4(11) . .
C81 N56 C82 120.1(10) . .
C81 N56 C83 110.3(10) . .
C82 N56 C83 123.2(11) . .
C65 N57 C83 121.7(10) 2_467 .
C65 N57 C84 122.5(9) 2_467 .
C84 N57 C83 111.1(10) . .
C84 N58 C85 112.7(9) . .
C84 N58 C86 118.9(9) . .
C86 N58 C85 120.3(10) . .
C87 N59 C86 120.0(10) . .
C87 N59 C90 110.3(11) . .
C90 N59 C86 123.8(11) . .
C87 N60 C88 121.2(11) . .
C87 N60 C89 111.7(11) . .
C88 N60 C89 120.3(13) . .
O31 C61 N41 122.8(15) . .
O31 C61 N44 125.4(15) . .
N41 C61 N44 111.7(13) . .
N41 C62 N42 116.1(13) . .
N41 C62 H62 110.9 . .
N41 C62 C64 106.1(11) . .
N42 C62 H62 110.9 . .
N42 C62 C64 101.5(9) . .
C64 C62 H62 110.9 . .
O32 C63 N42 125.3(11) . .
O32 C63 N43 125.5(10) . .
N42 C63 N43 109.1(9) . .
N43 C64 N44 112.4(10) . .
N43 C64 C62 106.3(10) . .
N43 C64 H64 112.5 . .
N44 C64 C62 99.9(11) . .
N44 C64 H64 112.5 . .
C62 C64 H64 112.5 . .
N43 C65 H65A 108.9 . .
N43 C65 H65B 108.9 . .
N57 C65 N43 113.5(11) 2_467 .
N57 C65 H65A 108.9 2_467 .
N57 C65 H65B 108.9 2_467 .
H65A C65 H65B 107.7 . .
N42 C66 N45 113.8(11) . .
N42 C66 H66A 108.8 . .
N42 C66 H66B 108.8 . .
N45 C66 H66A 108.8 . .
N45 C66 H66B 108.8 . .
H66A C66 H66B 107.7 . .
O33 C67 N45 126.3(12) . .
O33 C67 N46 125.7(12) . .
N45 C67 N46 107.9(9) . .
N46 C68 N47 114.3(11) . .
N46 C68 H68 111.5 . .
N46 C68 C71 103.6(9) . .
N47 C68 H68 111.5 . .
N47 C68 C71 103.7(11) . .
C71 C68 H68 111.5 . .
O34 C69 N47 123.4(16) . .
O34 C69 N48 129.9(15) . .
N48 C69 N47 106.7(11) . .
N41 C70 H70A 108.8 . .
N41 C70 H70B 108.8 . .
N48 C70 N41 113.7(12) . .
N48 C70 H70A 108.8 . .
N48 C70 H70B 108.8 . .
H70A C70 H70B 107.7 . .
N45 C71 C68 104.3(10) . .
N45 C71 H71 111.1 . .
N48 C71 N45 113.5(10) . .
N48 C71 C68 105.5(12) . .
N48 C71 H71 111.1 . .
C68 C71 H71 111.1 . .
N47 C72 H72A 108.6 . .
N47 C72 H72B 108.6 . .
N49 C72 N47 114.6(10) . .
N49 C72 H72A 108.6 . .
N49 C72 H72B 108.6 . .
H72A C72 H72B 107.6 . .
O35 C73 N49 125.7(16) . .
O35 C73 N50 127.2(15) . .
N50 C73 N49 107.0(11) . .
N50 C74 H74 112.6 . .
N50 C74 C77 102.3(12) . .
N51 C74 N50 113.1(11) . .
N51 C74 H74 112.6 . .
N51 C74 C77 102.7(10) . .
C77 C74 H74 112.6 . .
O36 C75 N51 127.6(12) . .
O36 C75 N52 126.2(12) . .
N51 C75 N52 106.1(9) . .
N46 C76 N52 113.7(10) . .
N46 C76 H76A 108.8 . .
N46 C76 H76B 108.8 . .
N52 C76 H76A 108.8 . .
N52 C76 H76B 108.8 . .
H76A C76 H76B 107.7 . .
N49 C77 C74 105.5(10) . .
N49 C77 H77 111.2 . .
N52 C77 N49 112.8(11) . .
N52 C77 C74 104.7(9) . .
N52 C77 H77 111.2 . .
C74 C77 H77 111.2 . .
N51 C78 H78A 108.8 . .
N51 C78 H78B 108.8 . .
N53 C78 N51 114.0(11) . .
N53 C78 H78A 108.8 . .
N53 C78 H78B 108.8 . .
H78A C78 H78B 107.7 . .
O37 C79 N53 124.3(11) . .
O37 C79 N54 129.0(11) . .
N54 C79 N53 106.7(9) . .
N54 C80 N55 113.1(10) . .
N54 C80 H80A 109.0 . .
N54 C80 H80B 109.0 . .
N55 C80 H80A 109.0 . .
N55 C80 H80B 109.0 . .
H80A C80 H80B 107.8 . .
O38 C81 N55 126.0(12) . .
O38 C81 N56 125.7(12) . .
N55 C81 N56 108.2(10) . .
N44 C82 H82A 109.6 2_467 .
N44 C82 H82B 109.6 2_467 .
N56 C82 N44 110.1(11) . 2_467
N56 C82 H82A 109.6 . .
N56 C82 H82B 109.6 . .
H82A C82 H82B 108.2 . .
N56 C83 N57 113.5(10) . .
N56 C83 H83 111.3 . .
N56 C83 C85 106.5(10) . .
N57 C83 H83 111.3 . .
N57 C83 C85 102.4(9) . .
C85 C83 H83 111.3 . .
O39 C84 N57 122.3(11) . .
O39 C84 N58 128.9(11) . .
N58 C84 N57 108.7(9) . .
N55 C85 N58 113.1(10) . .
N55 C85 C83 101.2(9) . .
N55 C85 H85 112.6 . .
N58 C85 C83 104.0(9) . .
N58 C85 H85 112.6 . .
C83 C85 H85 112.6 . .
N58 C86 N59 110.4(10) . .
N58 C86 H86A 109.6 . .
N58 C86 H86B 109.6 . .
N59 C86 H86A 109.6 . .
N59 C86 H86B 109.6 . .
H86A C86 H86B 108.1 . .
O40 C87 N59 124.8(14) . .
O40 C87 N60 125.2(13) . .
N60 C87 N59 110.0(12) . .
N50 C88 N60 110.3(11) . .
N50 C88 H88A 109.6 . .
N50 C88 H88B 109.6 . .
N60 C88 H88A 109.6 . .
N60 C88 H88B 109.6 . .
H88A C88 H88B 108.1 . .
N53 C89 N60 111.8(12) . .
N53 C89 H89 112.7 . .
N53 C89 C90 102.6(9) . .
N60 C89 H89 112.7 . .
N60 C89 C90 103.5(11) . .
C90 C89 H89 112.7 . .
N54 C90 N59 115.0(11) . .
N54 C90 C89 105.2(10) . .
N54 C90 H90 110.7 . .
N59 C90 C89 104.1(11) . .
N59 C90 H90 110.7 . .
C89 C90 H90 110.7 . .

loop_
_geom_bond_atom_site_label_1
_geom_bond_atom_site_label_2
_geom_bond_distance
_geom_bond_site_symmetry_2
O1 C1 1.214(14) .
O2 C3 1.235(13) .
O3 C5 1.249(13) .
O4 C8 1.215(14) .
O5 C11 1.216(14) .
O6 C13 1.201(14) .
O7 C14 1.197(13) .
O8 C17 1.215(14) .
O9 C20 1.234(13) .
O10 C25 1.226(14) .
O11 H11A 0.8484 .
O11 H11B 0.8513 .
O12 H12A 0.8514 .
O12 H12B 0.8505 .
O13 H13A 0.8502 .
O13 H13B 0.8495 .
O14 H14A 0.8498 .
O14 H14B 0.8498 .
O15 C31 1.259(14) .
O16 C34 1.254(15) .
O17 C36 1.229(15) .
O18 C38 1.217(13) .
O19 C40 1.243(13) .
O20 C42 1.227(13) .
O21 C44 1.236(14) .
O22 C47 1.223(12) .
O23 C51 1.263(14) .
O24 C55 1.237(16) .
O25 H25A 0.8502 .
O25 H25B 0.8515 .
O26 H26A 0.8483 .
O26 H26B 0.8518 .
O27 H27A 0.8513 .
O27 H27B 0.8492 .
O28 H28A 0.8509 .
O28 H28B 0.8503 .
N1 C1 1.322(16) .
N1 C2 1.457(14) .
N1 C28 1.477(13) .
N2 C2 1.439(13) .
N2 C3 1.390(13) .
N2 C6 1.394(14) .
N3 C3 1.375(14) .
N3 C4 1.460(13) .
N3 C30 1.454(12) .
N4 C4 1.483(14) .
N4 C5 1.390(13) .
N4 C29 1.420(14) .
N5 C5 1.387(14) .
N5 C6 1.458(14) .
N5 C7 1.464(12) .
N6 C7 1.427(15) .
N6 C8 1.350(15) .
N6 C28 1.476(14) .
N7 C8 1.359(14) .
N7 C9 1.487(15) .
N7 C21 1.433(14) .
N8 C1 1.390(15) .
N8 C9 1.464(15) .
N8 C10 1.472(17) .
N9 C10 1.463(17) .
N9 C11 1.377(17) .
N9 C22 1.457(13) .
N10 C11 1.379(17) .
N10 C12 1.469(17) .
N10 C23 1.451(14) .
N11 C12 1.402(16) .
N11 C13 1.394(14) .
N11 C18 1.434(15) .
N12 C14 1.384(13) .
N12 C15 1.452(13) .
N12 C27 1.441(14) .
N13 C13 1.406(16) .
N13 C15 1.438(14) .
N13 C16 1.456(13) .
N14 C16 1.479(14) .
N14 C17 1.356(15) .
N14 C24 1.430(15) .
N15 C17 1.357(15) .
N15 C18 1.442(14) .
N15 C19 1.453(14) .
N16 C19 1.441(15) .
N16 C20 1.356(15) .
N16 C23 1.441(15) .
N17 C20 1.372(15) .
N17 C21 1.463(15) .
N17 C22 1.445(14) .
N18 C24 1.433(13) .
N18 C25 1.372(14) .
N18 C27 1.477(13) .
N19 C25 1.380(13) .
N19 C26 1.463(14) .
N19 C30 1.428(14) 2_466
N20 C14 1.385(14) .
N20 C26 1.442(13) .
N20 C29 1.457(12) 2_466
N21 C31 1.363(15) .
N21 C32 1.426(15) .
N21 C33 1.424(15) .
N22 C33 1.483(14) .
N22 C34 1.310(17) .
N22 C60 1.469(15) .
N23 C34 1.377(16) .
N23 C35 1.446(17) .
N23 C59 1.431(15) .
N24 C35 1.446(14) .
N24 C36 1.376(16) .
N24 C56 1.423(14) .
N25 C36 1.340(15) .
N25 C37 1.435(15) .
N25 C57 1.458(14) .
N26 C37 1.454(15) .
N26 C38 1.356(16) .
N26 C52 1.432(14) .
N27 C38 1.402(14) .
N27 C39 1.470(15) .
N27 C53 1.433(14) .
N28 C39 1.465(16) .
N28 C40 1.372(15) .
N28 C48 1.438(13) .
N29 C40 1.317(16) .
N29 C41 1.457(15) .
N29 C49 1.445(12) .
N30 C41 1.463(16) .
N30 C42 1.405(14) .
N30 C45 1.459(14) .
N31 C32 1.504(14) 2_566
N31 C42 1.332(16) .
N31 C43 1.421(14) .
N32 C43 1.465(15) .
N32 C44 1.334(16) .
N32 C60 1.460(17) 2_566
N33 C44 1.350(16) .
N33 C45 1.453(13) .
N33 C46 1.452(14) .
N34 C46 1.449(15) .
N34 C47 1.377(14) .
N34 C49 1.446(14) .
N35 C47 1.347(14) .
N35 C48 1.478(13) .
N35 C50 1.434(14) .
N36 C50 1.454(14) .
N36 C51 1.364(15) .
N36 C53 1.447(14) .
N37 C51 1.330(16) .
N37 C52 1.454(16) .
N37 C54 1.474(16) .
N38 C54 1.482(15) .
N38 C55 1.365(17) .
N38 C57 1.484(15) .
N39 C55 1.309(16) .
N39 C56 1.460(15) .
N39 C58 1.468(16) .
N40 C31 1.315(16) .
N40 C58 1.469(15) .
N40 C59 1.457(14) .
C2 H2A 0.9700 .
C2 H2B 0.9700 .
C4 H4 0.9800 .
C4 C6 1.525(14) .
C6 H6 0.9800 .
C7 H7A 0.9700 .
C7 H7B 0.9700 .
C9 H9 0.9800 .
C9 C28 1.459(16) .
C10 H10A 0.9700 .
C10 H10B 0.9700 .
C12 H12C 0.9700 .
C12 H12D 0.9700 .
C15 H15A 0.9700 .
C15 H15B 0.9700 .
C16 H16 0.9800 .
C16 C18 1.518(15) .
C18 H18 0.9800 .
C19 H19A 0.9700 .
C19 H19B 0.9700 .
C21 H21A 0.9700 .
C21 H21B 0.9700 .
C22 H22 0.9800 .
C22 C23 1.575(16) .
C23 H23 0.9800 .
C24 H24A 0.9700 .
C24 H24B 0.9700 .
C26 H26 0.9800 .
C26 C27 1.540(13) .
C27 H27 0.9800 .
C28 H28 0.9800 .
C29 N20 1.457(12) 2_466
C29 H29A 0.9700 .
C29 H29B 0.9700 .
C30 N19 1.428(14) 2_466
C30 H30A 0.9700 .
C30 H30B 0.9700 .
C32 N31 1.504(14) 2_566
C32 H32A 0.9700 .
C32 H32B 0.9700 .
C33 H33 0.9800 .
C33 C59 1.587(16) .
C35 H35A 0.9700 .
C35 H35B 0.9700 .
C37 H37A 0.9700 .
C37 H37B 0.9700 .
C39 H39A 0.9700 .
C39 H39B 0.9700 .
C41 H41A 0.9700 .
C41 H41B 0.9700 .
C43 H43 0.9800 .
C43 C45 1.525(16) .
C45 H45 0.9800 .
C46 H46A 0.9700 .
C46 H46B 0.9700 .
C48 H48 0.9800 .
C48 C49 1.533(16) .
C49 H49 0.9800 .
C50 H50A 0.9700 .
C50 H50B 0.9700 .
C52 H52 0.9800 .
C52 C53 1.534(17) .
C53 H53 0.9800 .
C54 H54A 0.9700 .
C54 H54B 0.9700 .
C56 H56 0.9800 .
C56 C57 1.595(15) .
C57 H57 0.9800 .
C58 H58A 0.9700 .
C58 H58B 0.9700 .
C59 H59 0.9800 .
C60 N32 1.460(17) 2_566
C60 H60A 0.9700 .
C60 H60B 0.9700 .
O31 C61 1.281(19) .
O32 C63 1.218(13) .
O33 C67 1.213(12) .
O34 C69 1.189(17) .
O35 C73 1.200(17) .
O36 C75 1.199(12) .
O37 C79 1.207(13) .
O38 C81 1.232(15) .
O39 C84 1.235(13) .
O40 C87 1.277(18) .
N41 C61 1.323(19) .
N41 C62 1.414(19) .
N41 C70 1.473(18) .
N42 C62 1.485(15) .
N42 C63 1.377(15) .
N42 C66 1.427(16) .
N43 C63 1.383(15) .
N43 C64 1.431(14) .
N43 C65 1.464(16) .
N44 C61 1.337(19) .
N44 C64 1.501(17) .
N44 C82 1.485(19) 2_467
N45 C66 1.447(18) .
N45 C67 1.379(16) .
N45 C71 1.459(14) .
N46 C67 1.394(15) .
N46 C68 1.437(14) .
N46 C76 1.424(16) .
N47 C68 1.439(16) .
N47 C69 1.425(19) .
N47 C72 1.434(19) .
N48 C69 1.40(2) .
N48 C70 1.41(2) .
N48 C71 1.435(17) .
N49 C72 1.431(18) .
N49 C73 1.396(18) .
N49 C77 1.465(17) .
N50 C73 1.39(2) .
N50 C74 1.458(17) .
N50 C88 1.44(2) .
N51 C74 1.449(14) .
N51 C75 1.385(16) .
N51 C78 1.450(17) .
N52 C75 1.400(15) .
N52 C76 1.442(16) .
N52 C77 1.451(14) .
N53 C78 1.427(16) .
N53 C79 1.412(14) .
N53 C89 1.452(15) .
N54 C79 1.376(16) .
N54 C80 1.436(16) .
N54 C90 1.428(15) .
N55 C80 1.458(17) .
N55 C81 1.376(16) .
N55 C85 1.456(15) .
N56 C81 1.378(17) .
N56 C82 1.424(17) .
N56 C83 1.436(15) .
N57 C65 1.392(17) 2_467
N57 C83 1.478(14) .
N57 C84 1.403(15) .
N58 C84 1.325(15) .
N58 C85 1.464(14) .
N58 C86 1.459(16) .
N59 C86 1.472(17) .
N59 C87 1.404(17) .
N59 C90 1.434(16) .
N60 C87 1.322(18) .
N60 C88 1.462(17) .
N60 C89 1.46(2) .
C62 H62 0.9800 .
C62 C64 1.549(19) .
C64 H64 0.9800 .
C65 N57 1.392(17) 2_467
C65 H65A 0.9700 .
C65 H65B 0.9700 .
C66 H66A 0.9700 .
C66 H66B 0.9700 .
C68 H68 0.9800 .
C68 C71 1.54(2) .
C70 H70A 0.9700 .
C70 H70B 0.9700 .
C71 H71 0.9800 .
C72 H72A 0.9700 .
C72 H72B 0.9700 .
C74 H74 0.9800 .
C74 C77 1.54(2) .
C76 H76A 0.9700 .
C76 H76B 0.9700 .
C77 H77 0.9800 .
C78 H78A 0.9700 .
C78 H78B 0.9700 .
C80 H80A 0.9700 .
C80 H80B 0.9700 .
C82 N44 1.485(19) 2_467
C82 H82A 0.9700 .
C82 H82B 0.9700 .
C83 H83 0.9800 .
C83 C85 1.539(18) .
C85 H85 0.9800 .
C86 H86A 0.9700 .
C86 H86B 0.9700 .
C88 H88A 0.9700 .
C88 H88B 0.9700 .
C89 H89 0.9800 .
C89 C90 1.544(19) .
C90 H90 0.9800 .
